data_4128892
loop_
_publ_author_name
'Ye, Mengshan'
'Thompson, Niklas B.'
'Brown, Alexandra C.'
'Suess, Daniel L. M.'

_publ_section_title
;
 A Synthetic Model of Enzymatic [Fe<sub>4</sub>S<sub>4</sub>]-Alkyl
 Intermediates.
;
_journal_issue 34
_journal_name_full 'Journal of the American Chemical Society'
_journal_page_first 13330
_journal_page_last 13335
_journal_paper_doi 10.1021/jacs.9b06975
_journal_volume 141
_journal_year 2019
_chemical_formula_sum 'C130 H141 B Fe4 N3 O2 P3 S4'
_chemical_formula_weight 2232.81
_space_group_crystal_system monoclinic
_space_group_IT_number 14
_space_group_name_Hall '-P 2yn'
_space_group_name_H-M_alt 'P 1 21/n 1'
_atom_sites_solution_hydrogens mixed
_atom_sites_solution_primary direct
_atom_sites_solution_secondary difmap
_audit_creation_method SHELXL-2018/1
_cell_angle_alpha 90
_cell_angle_beta 95.023(8)
_cell_angle_gamma 90
_cell_formula_units_Z 4
_cell_length_a 16.597(4)
_cell_length_b 30.822(8)
_cell_length_c 22.933(6)
_cell_measurement_reflns_used 9827
_cell_measurement_temperature 100(2)
_cell_measurement_theta_max 27.05
_cell_measurement_theta_min 2.35
_cell_volume 11686(5)
_computing_cell_refinement 'SAINT 8.38A (Bruker-AXS, 2017)'
_computing_data_collection 'APEX3 v2017.3.0 (Bruker-AXS, 2017)'
_computing_data_reduction 'SAINT 8.38A (Bruker-AXS, 2017)'
_computing_structure_refinement 'SHELXL-2018/1 (Sheldrick, 2018)'
_computing_structure_solution 'SHELXT 2014/5 (Sheldrick, 2014)'
_diffrn_ambient_temperature 100(2)
_diffrn_detector_area_resol_mean 8.3
_diffrn_measured_fraction_theta_full 1.000
_diffrn_measured_fraction_theta_max 0.995
_diffrn_measurement_device_type 'Bruker Smart APEX2 CCD'
_diffrn_measurement_method '\f and \w scans'
_diffrn_radiation_type MoK\a
_diffrn_radiation_wavelength 0.71073
_diffrn_reflns_av_R_equivalents 0.1103
_diffrn_reflns_av_unetI/netI 0.0605
_diffrn_reflns_Laue_measured_fraction_full 1.000
_diffrn_reflns_Laue_measured_fraction_max 0.995
_diffrn_reflns_limit_h_max 23
_diffrn_reflns_limit_h_min -23
_diffrn_reflns_limit_k_max 44
_diffrn_reflns_limit_k_min -44
_diffrn_reflns_limit_l_max 32
_diffrn_reflns_limit_l_min -32
_diffrn_reflns_number 388477
_diffrn_reflns_point_group_measured_fraction_full 1.000
_diffrn_reflns_point_group_measured_fraction_max 0.995
_diffrn_reflns_theta_full 25.242
_diffrn_reflns_theta_max 30.650
_diffrn_reflns_theta_min 1.456
_diffrn_source 'I\mS micro-focus sealed tube, multilayer optics'
_exptl_absorpt_coefficient_mu 0.651
_exptl_absorpt_correction_type multi-scan
_exptl_absorpt_process_details 'SADABS (Herbst-Irmer et al., 2015)'
_exptl_crystal_colour brown
_exptl_crystal_density_diffrn 1.269
_exptl_crystal_density_method 'not measured'
_exptl_crystal_description plate
_exptl_crystal_F_000 4704
_exptl_crystal_size_max 0.350
_exptl_crystal_size_mid 0.250
_exptl_crystal_size_min 0.035
_exptl_transmission_factor_max 0.7461
_exptl_transmission_factor_min 0.6591
_refine_diff_density_max 1.788
_refine_diff_density_min -0.633
_refine_diff_density_rms 0.079
_refine_ls_extinction_method none
_refine_ls_goodness_of_fit_ref 1.040
_refine_ls_hydrogen_treatment mixed
_refine_ls_matrix_type full
_refine_ls_number_parameters 1715
_refine_ls_number_reflns 35911
_refine_ls_number_restraints 2369
_refine_ls_restrained_S_all 1.021
_refine_ls_R_factor_all 0.0915
_refine_ls_R_factor_gt 0.0493
_refine_ls_shift/su_max 0.035
_refine_ls_shift/su_mean 0.001
_refine_ls_structure_factor_coef Fsqd
_refine_ls_weighting_details 'w=1/[\s^2^(Fo^2^)+(0.0396P)^2^+13.7778P] where P=(Fo^2^+2Fc^2^)/3'
_refine_ls_weighting_scheme calc
_refine_ls_wR_factor_gt 0.1079
_refine_ls_wR_factor_ref 0.1268
_reflns_Friedel_coverage 0.000
_reflns_number_gt 24228
_reflns_number_total 35911
_reflns_threshold_expression 'I > 2\s(I)'
_cod_data_source_file ja9b06975_si_003.cif
_cod_data_source_block LNP3Fe4S4EtBPh4
_cod_original_sg_symbol_H-M 'P 21/n'
_cod_database_code 4128892
_shelx_shelxl_version_number 2018/1
_shelx_space_group_comment
;
The symmetry employed for this shelxl refinement is uniquely defined
by the following loop, which should always be used as a source of
symmetry information in preference to the above space-group names.
They are only intended as comments.
;
_shelx_estimated_absorpt_t_min 0.804
_shelx_estimated_absorpt_t_max 0.978

loop_
_space_group_symop_operation_xyz
'x, y, z'
'-x+1/2, y+1/2, -z+1/2'
'-x, -y, -z'
'x-1/2, -y-1/2, z-1/2'

loop_
_atom_site_label
_atom_site_type_symbol
_atom_site_fract_x
_atom_site_fract_y
_atom_site_fract_z
_atom_site_U_iso_or_equiv
_atom_site_adp_type
_atom_site_occupancy
_atom_site_site_symmetry_order
_atom_site_calc_flag
_atom_site_refinement_flags_posn
_atom_site_refinement_flags_adp
_atom_site_refinement_flags_occupancy
_atom_site_disorder_assembly
_atom_site_disorder_group
Fe1 Fe 0.61875(2) 0.57523(2) 0.32804(2) 0.01870(7) Uani 1 1 d . U . . .
Fe2 Fe 0.77077(2) 0.56050(2) 0.29772(2) 0.01822(7) Uani 1 1 d . U . . .
Fe3 Fe 0.74965(2) 0.59706(2) 0.40351(2) 0.02069(7) Uani 1 1 d . U . . .
Fe4 Fe 0.71032(2) 0.51143(2) 0.38287(2) 0.02612(8) Uani 1 1 d . U . . .
S4 S 0.71542(3) 0.62658(2) 0.31391(2) 0.01810(10) Uani 1 1 d . U . . .
S2 S 0.83710(3) 0.54220(2) 0.38517(3) 0.02256(11) Uani 1 1 d . U . . .
P2 P 0.82779(4) 0.52433(2) 0.17804(3) 0.02011(12) Uani 1 1 d . U . . .
P3 P 0.87369(4) 0.63408(2) 0.50744(3) 0.02165(12) Uani 1 1 d . U . . .
S1 S 0.66287(4) 0.51321(2) 0.28744(3) 0.02871(14) Uani 1 1 d . U . . .
S3 S 0.63370(4) 0.56177(2) 0.42525(3) 0.02905(13) Uani 1 1 d . U . . .
N2 N 0.83560(12) 0.56067(6) 0.22882(8) 0.0203(4) Uani 1 1 d . U . . .
N3 N 0.79094(12) 0.63885(6) 0.46515(8) 0.0215(4) Uani 1 1 d . U . . .
N1 N 0.50793(12) 0.59417(6) 0.29948(9) 0.0249(4) Uani 1 1 d D U . . .
C221 C 0.91549(14) 0.52248(7) 0.13698(10) 0.0226(5) Uani 1 1 d . U . . .
C107 C 0.53080(13) 0.65885(7) 0.24087(10) 0.0213(4) Uani 1 1 d . U . . .
H107 H 0.558487 0.671714 0.274543 0.026 Uiso 1 1 calc R U . . .
C307 C 0.75637(14) 0.70851(7) 0.41642(10) 0.0207(4) Uani 1 1 d . U . . .
H307 H 0.786932 0.699939 0.385219 0.025 Uiso 1 1 calc R U . . .
C202 C 0.89866(14) 0.67578(7) 0.20680(10) 0.0211(4) Uani 1 1 d . U . . .
C61B C 0.66896(14) 0.65689(7) 0.77653(10) 0.0213(4) Uani 1 1 d . U . . .
C206 C 0.88566(14) 0.59838(7) 0.22433(10) 0.0194(4) Uani 1 1 d . U . . .
C71B C 0.77849(14) 0.59354(7) 0.78974(10) 0.0217(4) Uani 1 1 d . U . . .
C302 C 0.71896(14) 0.74909(7) 0.41448(10) 0.0217(4) Uani 1 1 d . U . . .
C311 C 0.88304(15) 0.57865(8) 0.53110(10) 0.0245(5) Uani 1 1 d . U . . .
C207 C 0.85122(14) 0.63836(7) 0.20880(10) 0.0202(4) Uani 1 1 d . U . . .
H207 H 0.794446 0.640288 0.199381 0.024 Uiso 1 1 calc R U . . .
C231 C 0.74265(15) 0.53335(8) 0.12516(10) 0.0242(5) Uani 1 1 d . U . . .
C306 C 0.74973(14) 0.68031(7) 0.46324(10) 0.0203(4) Uani 1 1 d . U . . .
C106 C 0.49880(13) 0.61742(7) 0.24490(10) 0.0221(4) Uani 1 1 d . U . . .
C102 C 0.52311(14) 0.68187(8) 0.18853(11) 0.0235(5) Uani 1 1 d . U . . .
C51B C 0.63273(15) 0.58251(8) 0.82919(10) 0.0241(5) Uani 1 1 d . U . . .
C5 C 0.72217(15) 0.75894(7) 0.30333(10) 0.0218(4) Uani 1 1 d . U . . .
C211 C 0.81794(15) 0.47290(7) 0.21364(10) 0.0231(5) Uani 1 1 d . U . . .
C3 C 0.78518(14) 0.73051(7) 0.21949(10) 0.0216(4) Uani 1 1 d . U . . .
C2 C 0.70836(15) 0.72370(7) 0.19003(10) 0.0222(4) Uani 1 1 d . U . . .
C6 C 0.64518(14) 0.75166(7) 0.27426(10) 0.0222(4) Uani 1 1 d . U . . .
C1 C 0.63840(14) 0.73457(7) 0.21750(10) 0.0210(4) Uani 1 1 d . U . . .
C203 C 0.98167(15) 0.67195(8) 0.22037(11) 0.0271(5) Uani 1 1 d . U . . .
H203 H 1.015159 0.696806 0.218383 0.032 Uiso 1 1 calc R U . . .
C52B C 0.65059(17) 0.54082(8) 0.85239(11) 0.0286(5) Uani 1 1 d . U . . .
H52B H 0.705519 0.533630 0.863241 0.034 Uiso 1 1 calc R U . . .
C232 C 0.68695(15) 0.56580(8) 0.13508(11) 0.0264(5) Uani 1 1 d . U . . .
H232 H 0.692716 0.582004 0.170442 0.032 Uiso 1 1 calc R U . . .
C321 C 0.87326(14) 0.66747(8) 0.57145(10) 0.0227(5) Uani 1 1 d . U . . .
C104 C 0.45102(15) 0.62068(9) 0.14324(12) 0.0305(5) Uani 1 1 d . U . . .
H104 H 0.423295 0.607653 0.109702 0.037 Uiso 1 1 calc R U . . .
C316 C 0.81363(16) 0.55599(8) 0.54332(10) 0.0268(5) Uani 1 1 d . U . . .
H316 H 0.761893 0.569107 0.536259 0.032 Uiso 1 1 calc R U . . .
C201 C 0.86143(15) 0.71966(7) 0.19004(11) 0.0240(5) Uani 1 1 d . U . . .
H200 H 0.848388 0.720341 0.147090 0.029 Uiso 1 1 calc R U . . .
H201 H 0.902238 0.742498 0.200076 0.029 Uiso 1 1 calc R U . . .
C4 C 0.79215(14) 0.74806(7) 0.27644(10) 0.0219(4) Uani 1 1 d . U . . .
C301 C 0.72852(15) 0.77987(7) 0.36360(10) 0.0245(5) Uani 1 1 d . U . . .
H300 H 0.686600 0.802703 0.363954 0.029 Uiso 1 1 calc R U . . .
H301 H 0.781872 0.794269 0.370071 0.029 Uiso 1 1 calc R U . . .
C7 C 0.69905(16) 0.70781(8) 0.12727(10) 0.0281(5) Uani 1 1 d . U . . .
H7A H 0.648565 0.690737 0.120566 0.034 Uiso 1 1 calc R U . . .
H7B H 0.744987 0.688602 0.120155 0.034 Uiso 1 1 calc R U . . .
C212 C 0.87022(15) 0.46398(8) 0.26319(11) 0.0266(5) Uani 1 1 d . U . . .
H212 H 0.909600 0.484820 0.276881 0.032 Uiso 1 1 calc R U . . .
C326 C 0.86249(16) 0.64928(8) 0.62579(10) 0.0283(5) Uani 1 1 d . U . . .
H326 H 0.860729 0.618633 0.629950 0.034 Uiso 1 1 calc R U . . .
C236 C 0.73245(16) 0.50968(9) 0.07288(11) 0.0316(6) Uani 1 1 d . U . . .
H236 H 0.769890 0.487530 0.065190 0.038 Uiso 1 1 calc R U . . .
C331 C 0.96264(15) 0.65011(8) 0.47283(11) 0.0270(5) Uani 1 1 d . U . . .
C322 C 0.87690(15) 0.71261(8) 0.56641(11) 0.0269(5) Uani 1 1 d . U . . .
H322 H 0.886312 0.725453 0.529966 0.032 Uiso 1 1 calc R U . . .
C76B C 0.76244(15) 0.56099(8) 0.74757(11) 0.0264(5) Uani 1 1 d . U . . .
H76B H 0.708279 0.551205 0.739831 0.032 Uiso 1 1 calc R U . . .
C103 C 0.48217(15) 0.66230(9) 0.13934(11) 0.0284(5) Uani 1 1 d . U . . .
H103 H 0.475690 0.677545 0.103233 0.034 Uiso 1 1 calc R U . . .
C324 C 0.85499(15) 0.72051(9) 0.66867(11) 0.0291(5) Uani 1 1 d . U . . .
C323 C 0.86680(15) 0.73870(8) 0.61456(11) 0.0296(5) Uani 1 1 d . U . . .
H323 H 0.867961 0.769364 0.610518 0.036 Uiso 1 1 calc R U . . .
C305 C 0.70328(14) 0.69240(8) 0.50837(10) 0.0248(5) Uani 1 1 d . U . . .
H305 H 0.696259 0.672973 0.539685 0.030 Uiso 1 1 calc R U . . .
C101 C 0.55545(15) 0.72772(8) 0.18490(11) 0.0258(5) Uani 1 1 d . U . . .
H100 H 0.516611 0.747914 0.200954 0.031 Uiso 1 1 calc R U . . .
H101 H 0.558565 0.735257 0.143192 0.031 Uiso 1 1 calc R U . . .
C205 C 0.96864(15) 0.59554(8) 0.23923(11) 0.0267(5) Uani 1 1 d . U . . .
H205 H 0.992382 0.568530 0.251001 0.032 Uiso 1 1 calc R U . . .
C332 C 0.95953(16) 0.65365(8) 0.41198(11) 0.0296(5) Uani 1 1 d . U . . .
H332 H 0.911069 0.646786 0.388646 0.036 Uiso 1 1 calc R U . . .
C75B C 0.82185(16) 0.54234(8) 0.71657(11) 0.0287(5) Uani 1 1 d . U . . .
H75B H 0.808020 0.520157 0.688720 0.034 Uiso 1 1 calc R U . . .
C233 C 0.62337(16) 0.57451(9) 0.09368(11) 0.0312(5) Uani 1 1 d . U . . .
H233 H 0.586643 0.597156 0.100775 0.037 Uiso 1 1 calc R U . . .
C222 C 0.92270(17) 0.55137(9) 0.09063(12) 0.0326(6) Uani 1 1 d . U . . .
H222 H 0.880527 0.571391 0.079723 0.039 Uiso 1 1 calc R U . . .
C9 C 0.87534(15) 0.75668(8) 0.30707(11) 0.0267(5) Uani 1 1 d . U . . .
H9A H 0.913876 0.734952 0.294062 0.032 Uiso 1 1 calc R U . . .
H9B H 0.873088 0.753215 0.349818 0.032 Uiso 1 1 calc R U . . .
C303 C 0.67513(16) 0.76133(8) 0.46083(11) 0.0280(5) Uani 1 1 d . U . . .
H303 H 0.650404 0.789126 0.460786 0.034 Uiso 1 1 calc R U . . .
C53B C 0.59185(19) 0.50989(9) 0.86010(11) 0.0348(6) Uani 1 1 d . U . . .
H53B H 0.606990 0.482452 0.876460 0.042 Uiso 1 1 calc R U . . .
C72B C 0.86014(15) 0.60555(8) 0.79968(12) 0.0292(5) Uani 1 1 d . U . . .
H72B H 0.874988 0.626556 0.828981 0.035 Uiso 1 1 calc R U . . .
C74B C 0.90131(16) 0.55618(8) 0.72635(12) 0.0317(6) Uani 1 1 d . U . . .
H74B H 0.942178 0.544158 0.704719 0.038 Uiso 1 1 calc R U . . .
C105 C 0.45995(15) 0.59801(8) 0.19541(11) 0.0277(5) Uani 1 1 d . U . . .
H105 H 0.439635 0.569282 0.197445 0.033 Uiso 1 1 calc R U . . .
C213 C 0.86505(17) 0.42488(8) 0.29257(12) 0.0322(6) Uani 1 1 d . U . . .
H213 H 0.901891 0.418823 0.325631 0.039 Uiso 1 1 calc R U . . .
C304 C 0.66742(16) 0.73310(8) 0.50705(11) 0.0290(5) Uani 1 1 d . U . . .
H304 H 0.637088 0.741748 0.538338 0.035 Uiso 1 1 calc R U . . .
C11 C 0.56944(15) 0.76436(8) 0.30297(11) 0.0270(5) Uani 1 1 d . U . . .
H11A H 0.580740 0.762858 0.346034 0.032 Uiso 1 1 calc R U . . .
H11B H 0.525832 0.743344 0.291401 0.032 Uiso 1 1 calc R U . . .
C56B C 0.55024(16) 0.59021(9) 0.81406(12) 0.0321(6) Uani 1 1 d . U . . .
H56B H 0.534321 0.617785 0.798519 0.039 Uiso 1 1 calc R U . . .
C204 C 1.01639(15) 0.63217(8) 0.23683(13) 0.0317(6) Uani 1 1 d . U . . .
H204 H 1.073113 0.630182 0.246452 0.038 Uiso 1 1 calc R U . . .
C235 C 0.66779(17) 0.51863(10) 0.03253(12) 0.0355(6) Uani 1 1 d . U . . .
H235 H 0.661353 0.502228 -0.002644 0.043 Uiso 1 1 calc R U . . .
C325 C 0.85434(17) 0.67560(9) 0.67374(11) 0.0336(6) Uani 1 1 d . U . . .
H325 H 0.848202 0.662773 0.710754 0.040 Uiso 1 1 calc R U . . .
C54B C 0.51123(19) 0.51881(9) 0.84407(13) 0.0393(7) Uani 1 1 d . U . . .
H54B H 0.470808 0.497607 0.848913 0.047 Uiso 1 1 calc R U . . .
C226 C 0.97779(16) 0.49396(8) 0.15164(13) 0.0336(6) Uani 1 1 d . U . . .
H226 H 0.973317 0.474116 0.182888 0.040 Uiso 1 1 calc R U . . .
C315 C 0.82053(18) 0.51440(8) 0.56574(11) 0.0323(6) Uani 1 1 d . U . . .
H315 H 0.773058 0.499015 0.573554 0.039 Uiso 1 1 calc R U . . .
C312 C 0.95865(17) 0.55904(9) 0.54177(11) 0.0322(6) Uani 1 1 d . U . . .
H312 H 1.006192 0.574115 0.533328 0.039 Uiso 1 1 calc R U . . .
C216 C 0.75915(18) 0.44247(8) 0.19452(12) 0.0331(6) Uani 1 1 d . U . . .
H216 H 0.723086 0.448156 0.160906 0.040 Uiso 1 1 calc R U . . .
C62B C 0.63377(18) 0.69447(9) 0.79700(12) 0.0340(6) Uani 1 1 d . U . . .
H62B H 0.631112 0.697591 0.837998 0.041 Uiso 1 1 calc R U . . .
C73B C 0.92015(16) 0.58782(9) 0.76819(13) 0.0350(6) Uani 1 1 d . U . . .
H73B H 0.974442 0.597508 0.775462 0.042 Uiso 1 1 calc R U . . .
C225 C 1.04743(18) 0.49355(9) 0.12160(14) 0.0391(7) Uani 1 1 d . U . . .
H225 H 1.090205 0.474011 0.133019 0.047 Uiso 1 1 calc R U . . .
C234 C 0.61185(16) 0.55094(10) 0.04190(12) 0.0339(6) Uani 1 1 d . U . . .
C313 C 0.9640(2) 0.51735(9) 0.56480(12) 0.0371(6) Uani 1 1 d . U . . .
H313 H 1.013(2) 0.5058(10) 0.5733(14) 0.044 Uiso 1 1 d . U . . .
C64B C 0.60611(17) 0.72483(9) 0.70092(12) 0.0348(6) Uani 1 1 d . U . . .
H64B H 0.587000 0.747862 0.675873 0.042 Uiso 1 1 calc R U . . .
C66B C 0.66921(17) 0.65488(9) 0.71571(11) 0.0322(6) Uani 1 1 d . U . . .
H66B H 0.691466 0.629943 0.698798 0.039 Uiso 1 1 calc R U . . .
C314 C 0.8958(2) 0.49457(9) 0.57711(11) 0.0360(6) Uani 1 1 d . U . . .
C224 C 1.05404(18) 0.52158(9) 0.07526(13) 0.0361(6) Uani 1 1 d . U . . .
C336 C 1.03474(16) 0.66029(10) 0.50608(12) 0.0342(6) Uani 1 1 d . U . . .
H336 H 1.037578 0.658311 0.547551 0.041 Uiso 1 1 calc R U . . .
C334 C 1.09919(18) 0.67750(9) 0.41810(13) 0.0372(6) Uani 1 1 d . U . . .
C333 C 1.02729(18) 0.66720(9) 0.38565(12) 0.0367(6) Uani 1 1 d . U . . .
H333 H 1.024384 0.669489 0.344212 0.044 Uiso 1 1 calc R U . . .
C10 C 0.90630(17) 0.80237(8) 0.29445(13) 0.0334(6) Uani 1 1 d . U . . .
H10A H 0.908486 0.806000 0.252169 0.050 Uiso 1 1 calc R U . . .
H10B H 0.960560 0.806237 0.314291 0.050 Uiso 1 1 calc R U . . .
H10C H 0.869628 0.824028 0.308849 0.050 Uiso 1 1 calc R U . . .
C335 C 1.10230(17) 0.67331(10) 0.47887(13) 0.0379(6) Uani 1 1 d . U . . .
H335 H 1.151327 0.679438 0.501945 0.045 Uiso 1 1 calc R U . . .
C65B C 0.63812(19) 0.68799(9) 0.67867(12) 0.0374(6) Uani 1 1 d . U . . .
H65B H 0.639169 0.684929 0.637518 0.045 Uiso 1 1 calc R U . . .
C55B C 0.49049(18) 0.55920(10) 0.82082(13) 0.0398(7) Uani 1 1 d . U . . .
H55B H 0.435438 0.565799 0.809455 0.048 Uiso 1 1 calc R U . . .
C12 C 0.54028(17) 0.81054(8) 0.28557(13) 0.0358(6) Uani 1 1 d . U . . .
H12A H 0.527842 0.812001 0.243042 0.054 Uiso 1 1 calc R U . . .
H12B H 0.582911 0.831523 0.297571 0.054 Uiso 1 1 calc R U . . .
H12C H 0.491599 0.817407 0.305043 0.054 Uiso 1 1 calc R U . . .
C8 C 0.69645(19) 0.74621(9) 0.08436(12) 0.0379(6) Uani 1 1 d . U . . .
H8A H 0.691110 0.735260 0.044089 0.057 Uiso 1 1 calc R U . . .
H8B H 0.746484 0.763060 0.090957 0.057 Uiso 1 1 calc R U . . .
H8C H 0.650086 0.764779 0.090693 0.057 Uiso 1 1 calc R U . . .
C214 C 0.8060(2) 0.39427(8) 0.27394(12) 0.0379(7) Uani 1 1 d . U . . .
C223 C 0.99191(18) 0.55060(10) 0.06066(13) 0.0398(7) Uani 1 1 d . U . . .
H223 H 0.996685 0.570437 0.029446 0.048 Uiso 1 1 calc R U . . .
C63B C 0.60240(19) 0.72755(9) 0.76051(13) 0.0397(7) Uani 1 1 d . U . . .
H63B H 0.578278 0.752173 0.776831 0.048 Uiso 1 1 calc R U . . .
C215 C 0.7538(2) 0.40381(9) 0.22509(13) 0.0428(7) Uani 1 1 d . U . . .
H215 H 0.713323 0.383353 0.212162 0.051 Uiso 1 1 calc R U . . .
B1 B 0.70452(17) 0.61793(9) 0.82051(12) 0.0230(5) Uani 1 1 d . U . . .
C327 C 0.84176(19) 0.74846(10) 0.72112(13) 0.0414(7) Uani 1 1 d . U . . .
H327 H 0.859022 0.778233 0.713849 0.062 Uiso 1 1 calc R U . . .
H328 H 0.873445 0.736930 0.755752 0.062 Uiso 1 1 calc R U . . .
H329 H 0.784238 0.748340 0.727782 0.062 Uiso 1 1 calc R U . . .
C317 C 0.9018(2) 0.44909(10) 0.60223(15) 0.0538(9) Uani 1 1 d . U . . .
H317 H 0.868190 0.446925 0.635190 0.081 Uiso 1 1 calc R U . . .
H318 H 0.958185 0.442778 0.615818 0.081 Uiso 1 1 calc R U . . .
H319 H 0.882821 0.428146 0.571919 0.081 Uiso 1 1 calc R U . . .
C227 C 1.1292(2) 0.52114(12) 0.04211(16) 0.0537(9) Uani 1 1 d . U . . .
H227 H 1.152861 0.550290 0.042514 0.081 Uiso 1 1 calc R U . . .
H228 H 1.114709 0.512143 0.001565 0.081 Uiso 1 1 calc R U . . .
H229 H 1.168669 0.500714 0.060844 0.081 Uiso 1 1 calc R U . . .
C237 C 0.54245(19) 0.56084(12) -0.00261(14) 0.0489(8) Uani 1 1 d . U . . .
H237 H 0.506490 0.582027 0.013633 0.073 Uiso 1 1 calc R U . . .
H238 H 0.512324 0.534126 -0.012594 0.073 Uiso 1 1 calc R U . . .
H239 H 0.563260 0.572829 -0.037921 0.073 Uiso 1 1 calc R U . . .
C217 C 0.7981(3) 0.35267(9) 0.30814(15) 0.0553(10) Uani 1 1 d . U . . .
H217 H 0.850330 0.345407 0.329086 0.083 Uiso 1 1 calc R U . . .
H218 H 0.781111 0.329098 0.281124 0.083 Uiso 1 1 calc R U . . .
H219 H 0.757584 0.356591 0.336349 0.083 Uiso 1 1 calc R U . . .
C337 C 1.1721(2) 0.69283(12) 0.38880(17) 0.0550(9) Uani 1 1 d . U . . .
H337 H 1.194450 0.668582 0.367759 0.083 Uiso 1 1 calc R U . . .
H338 H 1.213142 0.703733 0.418505 0.083 Uiso 1 1 calc R U . . .
H339 H 1.155938 0.716114 0.361104 0.083 Uiso 1 1 calc R U . . .
C2U C 1.3515(9) 0.6416(7) 0.9703(7) 0.164(5) Uani 0.660(11) 1 d D U P A 1
H2U1 H 1.369644 0.617802 0.945562 0.197 Uiso 0.660(11) 1 calc R U P A 1
H2U2 H 1.318514 0.661562 0.944235 0.197 Uiso 0.660(11) 1 calc R U P A 1
C4U C 1.5418(4) 0.6935(3) 0.9803(3) 0.081(2) Uani 0.660(11) 1 d D U P A 1
H4U1 H 1.528676 0.715578 1.008748 0.122 Uiso 0.660(11) 1 calc R U P A 1
H4U2 H 1.571798 0.706888 0.950107 0.122 Uiso 0.660(11) 1 calc R U P A 1
H4U3 H 1.574977 0.670763 1.000381 0.122 Uiso 0.660(11) 1 calc R U P A 1
C3U C 1.4665(6) 0.6743(3) 0.9530(4) 0.075(2) Uani 0.660(11) 1 d D U P A 1
H3U1 H 1.438326 0.695127 0.925466 0.089 Uiso 0.660(11) 1 calc R U P A 1
H3U2 H 1.478653 0.647736 0.931038 0.089 Uiso 0.660(11) 1 calc R U P A 1
C1U C 1.2965(9) 0.6220(6) 1.0128(7) 0.167(5) Uani 0.660(11) 1 d D U P A 1
H1U1 H 1.320708 0.595160 1.029322 0.251 Uiso 0.660(11) 1 calc R U P A 1
H1U2 H 1.243685 0.615414 0.992114 0.251 Uiso 0.660(11) 1 calc R U P A 1
H1U3 H 1.289433 0.642617 1.044462 0.251 Uiso 0.660(11) 1 calc R U P A 1
O1U O 1.4227(8) 0.6651(5) 0.9937(6) 0.157(4) Uani 0.660(11) 1 d D U P A 1
C2W C 1.3311(8) 0.6496(9) 0.9837(7) 0.077(4) Uani 0.340(11) 1 d D U P A 2
H2W1 H 1.330373 0.621505 0.962784 0.092 Uiso 0.340(11) 1 calc R U P A 2
H2W2 H 1.306563 0.671604 0.956162 0.092 Uiso 0.340(11) 1 calc R U P A 2
C4W C 1.5258(11) 0.7199(6) 0.9580(8) 0.115(5) Uani 0.340(11) 1 d D U P A 2
H4W1 H 1.525910 0.744242 0.985464 0.172 Uiso 0.340(11) 1 calc R U P A 2
H4W2 H 1.524752 0.731086 0.917890 0.172 Uiso 0.340(11) 1 calc R U P A 2
H4W3 H 1.574668 0.702419 0.966772 0.172 Uiso 0.340(11) 1 calc R U P A 2
C3W C 1.4479(13) 0.6906(8) 0.9640(8) 0.102(5) Uani 0.340(11) 1 d D U P A 2
H3W1 H 1.404569 0.712573 0.957486 0.123 Uiso 0.340(11) 1 calc R U P A 2
H3W2 H 1.445732 0.674173 0.926835 0.123 Uiso 0.340(11) 1 calc R U P A 2
C1W C 1.2813(9) 0.6458(7) 1.0330(6) 0.088(5) Uani 0.340(11) 1 d D U P A 2
H1W1 H 1.303254 0.622923 1.059547 0.132 Uiso 0.340(11) 1 calc R U P A 2
H1W2 H 1.225718 0.638340 1.018364 0.132 Uiso 0.340(11) 1 calc R U P A 2
H1W3 H 1.281409 0.673414 1.054073 0.132 Uiso 0.340(11) 1 calc R U P A 2
O1W O 1.4112(6) 0.6612(5) 0.9995(4) 0.055(3) Uani 0.340(11) 1 d D U P A 2
C1A C 0.7115(5) 0.4466(3) 0.4037(5) 0.040(2) Uani 0.442(15) 1 d . U P B 1
H1A1 H 0.662585 0.439721 0.423644 0.048 Uiso 0.442(15) 1 calc R U P B 1
H1A2 H 0.709260 0.429436 0.367096 0.048 Uiso 0.442(15) 1 calc R U P B 1
C1B C 0.7087(4) 0.4580(2) 0.4356(4) 0.040(2) Uani 0.558(15) 1 d . U P B 2
H1B1 H 0.694162 0.467396 0.474599 0.049 Uiso 0.558(15) 1 calc R U P B 2
H1B2 H 0.665559 0.438237 0.419057 0.049 Uiso 0.558(15) 1 calc R U P B 2
C2A C 0.7868(2) 0.43311(11) 0.44334(16) 0.0503(8) Uani 1 1 d . U . . .
H2A1 H 0.833066 0.430368 0.419836 0.075 Uiso 0.442(15) 1 calc R U P B 1
H2A2 H 0.776714 0.405176 0.461793 0.075 Uiso 0.442(15) 1 calc R U P B 1
H2A3 H 0.798538 0.455154 0.473688 0.075 Uiso 0.442(15) 1 calc R U P B 1
H2A4 H 0.807(4) 0.416(2) 0.402(3) 0.075 Uiso 0.558(15) 1 d . U P B 2
H2A5 H 0.788(4) 0.399(2) 0.459(4) 0.075 Uiso 0.558(15) 1 d . U P B 2
H2A6 H 0.837(5) 0.455(3) 0.452(3) 0.075 Uiso 0.558(15) 1 d . U P B 2
C137 C 0.4151(18) 0.7067(8) 0.5481(10) 0.066(5) Uani 0.53(2) 1 d . U P C 1
H137 H 0.470649 0.708929 0.566170 0.099 Uiso 0.53(2) 1 calc R U P C 1
H138 H 0.380456 0.694157 0.576178 0.099 Uiso 0.53(2) 1 calc R U P C 1
H139 H 0.395163 0.735611 0.536449 0.099 Uiso 0.53(2) 1 calc R U P C 1
C127 C 0.1577(15) 0.6094(6) 0.1499(10) 0.047(3) Uani 0.53(2) 1 d . U P C 1
H127 H 0.180933 0.600455 0.113885 0.070 Uiso 0.53(2) 1 calc R U P C 1
H128 H 0.144162 0.640291 0.147616 0.070 Uiso 0.53(2) 1 calc R U P C 1
H129 H 0.108640 0.592467 0.154447 0.070 Uiso 0.53(2) 1 calc R U P C 1
C117 C 0.4723(14) 0.3948(6) 0.4204(12) 0.057(4) Uani 0.53(2) 1 d . U P C 1
H117 H 0.450894 0.373946 0.390699 0.085 Uiso 0.53(2) 1 calc R U P C 1
H118 H 0.444996 0.390747 0.456218 0.085 Uiso 0.53(2) 1 calc R U P C 1
H119 H 0.530496 0.390152 0.428936 0.085 Uiso 0.53(2) 1 calc R U P C 1
C121 C 0.3390(8) 0.5887(5) 0.2946(7) 0.0203(17) Uani 0.53(2) 1 d D U P C 1
C114 C 0.4573(11) 0.4408(5) 0.3976(7) 0.032(2) Uani 0.53(2) 1 d D U P C 1
C115 C 0.4673(15) 0.4524(5) 0.3400(7) 0.025(2) Uani 0.53(2) 1 d D U P C 1
H115 H 0.479523 0.431712 0.311403 0.030 Uiso 0.53(2) 1 calc R U P C 1
C111 C 0.4432(12) 0.5294(4) 0.3664(6) 0.019(2) Uani 0.53(2) 1 d D U P C 1
P1 P 0.4334(5) 0.5840(3) 0.3393(4) 0.0230(10) Uani 0.53(2) 1 d D U P C 1
C122 C 0.3137(12) 0.6302(5) 0.2790(8) 0.026(2) Uani 0.53(2) 1 d . U P C 1
H122 H 0.336564 0.654503 0.299914 0.031 Uiso 0.53(2) 1 calc R U P C 1
C126 C 0.2989(10) 0.5539(5) 0.2661(6) 0.0246(18) Uani 0.53(2) 1 d . U P C 1
H126 H 0.312594 0.525219 0.278547 0.030 Uiso 0.53(2) 1 calc R U P C 1
C124 C 0.2184(17) 0.6014(6) 0.2017(11) 0.032(3) Uani 0.53(2) 1 d . U P C 1
C123 C 0.2545(17) 0.6365(5) 0.2325(12) 0.033(2) Uani 0.53(2) 1 d . U P C 1
H123 H 0.238595 0.665203 0.221576 0.039 Uiso 0.53(2) 1 calc R U P C 1
C136 C 0.3623(14) 0.6157(5) 0.4331(11) 0.035(3) Uani 0.53(2) 1 d . U P C 1
H136 H 0.321212 0.594742 0.423966 0.042 Uiso 0.53(2) 1 calc R U P C 1
C125 C 0.2385(13) 0.5599(5) 0.2195(10) 0.032(3) Uani 0.53(2) 1 d . U P C 1
H125 H 0.212166 0.535585 0.200709 0.039 Uiso 0.53(2) 1 calc R U P C 1
C133 C 0.4787(16) 0.6795(9) 0.4592(11) 0.039(4) Uani 0.53(2) 1 d . U P C 1
H133 H 0.519937 0.700535 0.467817 0.046 Uiso 0.53(2) 1 calc R U P C 1
C132 C 0.4834(12) 0.6517(7) 0.4135(9) 0.032(3) Uani 0.53(2) 1 d . U P C 1
H132 H 0.526737 0.654665 0.389321 0.038 Uiso 0.53(2) 1 calc R U P C 1
C134 C 0.4136(16) 0.6771(10) 0.4932(13) 0.042(4) Uani 0.53(2) 1 d . U P C 1
C135 C 0.3586(18) 0.6442(7) 0.4798(14) 0.045(4) Uani 0.53(2) 1 d . U P C 1
H135 H 0.315585 0.640703 0.504149 0.054 Uiso 0.53(2) 1 calc R U P C 1
C131 C 0.4266(16) 0.6192(6) 0.4013(6) 0.025(3) Uani 0.53(2) 1 d D U P C 1
C113 C 0.4408(17) 0.4729(5) 0.4373(9) 0.039(3) Uani 0.53(2) 1 d D U P C 1
H113 H 0.437087 0.464479 0.476841 0.047 Uiso 0.53(2) 1 calc R U P C 1
C112 C 0.4295(19) 0.5163(6) 0.4233(7) 0.035(3) Uani 0.53(2) 1 d D U P C 1
H112 H 0.412896 0.536461 0.451148 0.042 Uiso 0.53(2) 1 calc R U P C 1
C116 C 0.4582(14) 0.4961(5) 0.3271(8) 0.026(3) Uani 0.53(2) 1 d D U P C 1
H116 H 0.462508 0.504412 0.287579 0.031 Uiso 0.53(2) 1 calc R U P C 1
C415 C 0.4562(18) 0.4578(6) 0.3451(9) 0.032(3) Uani 0.47(2) 1 d D U P C -1
H415 H 0.465795 0.434195 0.319977 0.039 Uiso 0.47(2) 1 calc R U P C -1
C427 C 0.1583(16) 0.6202(8) 0.1414(12) 0.055(4) Uani 0.47(2) 1 d . U P C -1
H427 H 0.143781 0.650992 0.140497 0.082 Uiso 0.47(2) 1 calc R U P C -1
H428 H 0.109367 0.602595 0.143146 0.082 Uiso 0.47(2) 1 calc R U P C -1
H429 H 0.184448 0.612772 0.106040 0.082 Uiso 0.47(2) 1 calc R U P C -1
C421 C 0.3372(10) 0.5957(6) 0.2840(8) 0.026(2) Uani 0.47(2) 1 d D U P C -1
C426 C 0.3002(13) 0.5609(6) 0.2537(8) 0.033(3) Uani 0.47(2) 1 d . U P C -1
H426 H 0.316715 0.531844 0.262116 0.040 Uiso 0.47(2) 1 calc R U P C -1
C424 C 0.216(2) 0.6111(7) 0.1952(14) 0.039(4) Uani 0.47(2) 1 d . U P C -1
C422 C 0.3122(14) 0.6380(5) 0.2704(10) 0.030(3) Uani 0.47(2) 1 d . U P C -1
H422 H 0.337741 0.661593 0.291216 0.035 Uiso 0.47(2) 1 calc R U P C -1
C417 C 0.4526(17) 0.4007(7) 0.4218(14) 0.060(5) Uani 0.47(2) 1 d . U P C -1
H417 H 0.398352 0.389267 0.426281 0.091 Uiso 0.47(2) 1 calc R U P C -1
H418 H 0.485585 0.398716 0.459250 0.091 Uiso 0.47(2) 1 calc R U P C -1
H419 H 0.477824 0.383705 0.392190 0.091 Uiso 0.47(2) 1 calc R U P C -1
C414 C 0.4463(15) 0.4474(6) 0.4027(8) 0.039(4) Uani 0.47(2) 1 d D U P C -1
C412 C 0.425(2) 0.5227(6) 0.4168(9) 0.037(3) Uani 0.47(2) 1 d D U P C -1
H412 H 0.417486 0.546239 0.442505 0.044 Uiso 0.47(2) 1 calc R U P C -1
C411 C 0.4310(14) 0.5311(5) 0.3579(8) 0.023(3) Uani 0.47(2) 1 d D U P C -1
C416 C 0.4537(16) 0.4987(5) 0.3199(10) 0.023(3) Uani 0.47(2) 1 d D U P C -1
416 H 0.466178 0.504168 0.280948 0.028 Uiso 0.47(2) 1 calc R U P C -1
P4 P 0.4274(6) 0.5857(3) 0.3321(5) 0.0240(13) Uani 0.47(2) 1 d D U P C -1
C431 C 0.4232(18) 0.6247(7) 0.3906(8) 0.026(3) Uani 0.47(2) 1 d D U P C -1
C432 C 0.4886(15) 0.6530(6) 0.4029(10) 0.024(2) Uani 0.47(2) 1 d . U P C -1
H432 H 0.534086 0.652175 0.380486 0.029 Uiso 0.47(2) 1 calc R U P C -1
C437 C 0.419(2) 0.7110(8) 0.5380(10) 0.046(3) Uani 0.47(2) 1 d . U P C -1
H437 H 0.364074 0.722117 0.537787 0.069 Uiso 0.47(2) 1 calc R U P C -1
H438 H 0.456958 0.735378 0.535450 0.069 Uiso 0.47(2) 1 calc R U P C -1
H439 H 0.433472 0.694898 0.574251 0.069 Uiso 0.47(2) 1 calc R U P C -1
C435 C 0.357(2) 0.6538(8) 0.4755(15) 0.039(3) Uani 0.47(2) 1 d . U P C -1
H435 H 0.313524 0.654415 0.499705 0.047 Uiso 0.47(2) 1 calc R U P C -1
C436 C 0.3566(15) 0.6260(6) 0.4285(13) 0.035(3) Uani 0.47(2) 1 d . U P C -1
H436 H 0.311799 0.607104 0.420443 0.042 Uiso 0.47(2) 1 calc R U P C -1
C423 C 0.2521(19) 0.6458(6) 0.2278(14) 0.033(3) Uani 0.47(2) 1 d . U P C -1
H423 H 0.234122 0.674679 0.219967 0.040 Uiso 0.47(2) 1 calc R U P C -1
C425 C 0.2396(16) 0.5698(6) 0.2118(12) 0.040(3) Uani 0.47(2) 1 d . U P C -1
H425 H 0.211716 0.546116 0.192733 0.049 Uiso 0.47(2) 1 calc R U P C -1
C434 C 0.4253(18) 0.6815(11) 0.4865(13) 0.037(3) Uani 0.47(2) 1 d . U P C -1
C413 C 0.428(2) 0.4808(6) 0.4391(10) 0.040(4) Uani 0.47(2) 1 d D U P C -1
H413 H 0.418251 0.475387 0.478656 0.048 Uiso 0.47(2) 1 calc R U P C -1
C433 C 0.4852(19) 0.6824(10) 0.4492(12) 0.033(3) Uani 0.47(2) 1 d . U P C -1
H433 H 0.526285 0.703838 0.454955 0.039 Uiso 0.47(2) 1 calc R U P C -1
O1S O 1.06227(15) 0.63969(8) 0.98170(10) 0.0440(6) Uani 0.905(2) 1 d D U P D 1
C2S C 1.0456(3) 0.62750(13) 0.92258(15) 0.0515(9) Uani 0.905(2) 1 d D U P D 1
H2S1 H 1.032857 0.653486 0.898109 0.062 Uiso 0.905(2) 1 calc R U P D 1
H2S2 H 0.998420 0.607724 0.918426 0.062 Uiso 0.905(2) 1 calc R U P D 1
C1S C 1.1178(3) 0.60546(12) 0.90362(18) 0.0541(10) Uani 0.905(2) 1 d D U P D 1
H1S1 H 1.111124 0.601030 0.861157 0.081 Uiso 0.905(2) 1 calc R U P D 1
H1S2 H 1.124434 0.577317 0.923335 0.081 Uiso 0.905(2) 1 calc R U P D 1
H1S3 H 1.165695 0.623405 0.913782 0.081 Uiso 0.905(2) 1 calc R U P D 1
C3S C 0.9974(2) 0.66439(13) 0.99947(16) 0.0518(9) Uani 0.905(2) 1 d D U P D 1
H3S1 H 0.946423 0.647862 0.992087 0.062 Uiso 0.905(2) 1 calc R U P D 1
H3S2 H 0.992277 0.691580 0.976459 0.062 Uiso 0.905(2) 1 calc R U P D 1
C4S C 1.0116(3) 0.67504(15) 1.06392(16) 0.0566(10) Uani 0.905(2) 1 d D U P D 1
H4S1 H 1.063142 0.690418 1.071342 0.085 Uiso 0.905(2) 1 calc R U P D 1
H4S2 H 1.013250 0.648125 1.086750 0.085 Uiso 0.905(2) 1 calc R U P D 1
H4S3 H 0.967547 0.693463 1.075428 0.085 Uiso 0.905(2) 1 calc R U P D 1
C46B C 0.78110(18) 0.67925(9) 0.88713(12) 0.0282(6) Uani 0.905(2) 1 d . U P D 1
H46B H 0.790505 0.693507 0.851635 0.034 Uiso 0.905(2) 1 calc R U P D 1
C45B C 0.8091(2) 0.69861(10) 0.93950(14) 0.0352(7) Uani 0.905(2) 1 d . U P D 1
H45B H 0.835976 0.725817 0.939398 0.042 Uiso 0.905(2) 1 calc R U P D 1
C44B C 0.7978(2) 0.67824(11) 0.99211(13) 0.0384(7) Uani 0.905(2) 1 d . U P D 1
H44B H 0.816715 0.691277 1.028289 0.046 Uiso 0.905(2) 1 calc R U P D 1
C43B C 0.7590(3) 0.63896(13) 0.99095(15) 0.0383(9) Uani 0.905(2) 1 d . U P D 1
H43B H 0.751591 0.624528 1.026688 0.046 Uiso 0.905(2) 1 calc R U P D 1
C42B C 0.73030(18) 0.61997(10) 0.93825(12) 0.0298(6) Uani 0.905(2) 1 d . U P D 1
H42B H 0.703500 0.592765 0.938926 0.036 Uiso 0.905(2) 1 calc R U P D 1
C41B C 0.7396(2) 0.63964(9) 0.88398(15) 0.0238(6) Uani 0.905(2) 1 d . U P D 1
O1T O 0.9309(18) 0.7198(10) 0.9743(11) 0.078(8) Uani 0.095(2) 1 d D U P D 2
C3T C 0.8610(19) 0.7139(13) 0.9359(15) 0.068(8) Uani 0.095(2) 1 d D U P D 2
H3T1 H 0.811505 0.722222 0.954366 0.082 Uiso 0.095(2) 1 calc R U P D 2
H3T2 H 0.855794 0.683561 0.921804 0.082 Uiso 0.095(2) 1 calc R U P D 2
C2T C 0.926(3) 0.6973(16) 1.0279(16) 0.086(10) Uani 0.095(2) 1 d D U P D 2
H2T1 H 0.942288 0.666473 1.025150 0.103 Uiso 0.095(2) 1 calc R U P D 2
H2T2 H 0.872004 0.699358 1.042334 0.103 Uiso 0.095(2) 1 calc R U P D 2
C4T C 0.878(3) 0.7446(16) 0.8877(17) 0.092(15) Uani 0.095(2) 1 d D U P D 2
H4T1 H 0.869769 0.729721 0.849900 0.137 Uiso 0.095(2) 1 calc R U P D 2
H4T2 H 0.934662 0.754441 0.893725 0.137 Uiso 0.095(2) 1 calc R U P D 2
H4T3 H 0.842128 0.769671 0.888021 0.137 Uiso 0.095(2) 1 calc R U P D 2
C1T C 0.989(5) 0.724(3) 1.065(3) 0.16(2) Uani 0.095(2) 1 d D U P D 2
H1T1 H 0.969074 0.753415 1.068814 0.242 Uiso 0.095(2) 1 calc R U P D 2
H1T2 H 1.039631 0.724169 1.046136 0.242 Uiso 0.095(2) 1 calc R U P D 2
H1T3 H 0.998222 0.710503 1.103854 0.242 Uiso 0.095(2) 1 calc R U P D 2
C82B C 0.790(2) 0.6021(11) 0.9165(13) 0.040(4) Uani 0.095(2) 1 d . U P D 2
H82B H 0.826542 0.585699 0.895661 0.049 Uiso 0.095(2) 1 calc R U P D 2
C85B C 0.687(2) 0.6435(11) 0.9822(13) 0.042(4) Uani 0.095(2) 1 d . U P D 2
H85B H 0.650107 0.656739 1.006306 0.050 Uiso 0.095(2) 1 calc R U P D 2
C86B C 0.671(2) 0.6416(11) 0.9213(12) 0.039(4) Uani 0.095(2) 1 d . U P D 2
H86B H 0.620573 0.651936 0.903294 0.047 Uiso 0.095(2) 1 calc R U P D 2
C81B C 0.729(3) 0.6243(13) 0.8870(18) 0.037(4) Uani 0.095(2) 1 d . U P D 2
C84B C 0.758(3) 0.6253(14) 1.0054(18) 0.043(4) Uani 0.095(2) 1 d . U P D 2
H84B H 0.775600 0.630312 1.045416 0.051 Uiso 0.095(2) 1 calc R U P D 2
C83B C 0.799(2) 0.6035(12) 0.9765(13) 0.045(4) Uani 0.095(2) 1 d . U P D 2
H83B H 0.840034 0.586060 0.996272 0.053 Uiso 0.095(2) 1 calc R U P D 2

loop_
_atom_site_aniso_label
_atom_site_aniso_U_11
_atom_site_aniso_U_22
_atom_site_aniso_U_33
_atom_site_aniso_U_23
_atom_site_aniso_U_13
_atom_site_aniso_U_12
Fe1 0.01545(15) 0.02141(15) 0.01971(15) -0.00021(12) 0.00416(12) 0.00082(12)
Fe2 0.01577(15) 0.02023(15) 0.01910(15) -0.00376(12) 0.00408(12) 0.00027(12)
Fe3 0.02059(16) 0.02540(17) 0.01608(15) -0.00300(12) 0.00166(12) -0.00011(13)
Fe4 0.02273(17) 0.02251(17) 0.03359(19) 0.00766(14) 0.00502(14) 0.00074(14)
S4 0.0184(3) 0.0175(2) 0.0187(2) -0.00002(19) 0.0034(2) 0.0006(2)
S2 0.0191(3) 0.0241(3) 0.0241(3) -0.0005(2) -0.0002(2) 0.0042(2)
P2 0.0219(3) 0.0170(3) 0.0227(3) -0.0034(2) 0.0088(2) -0.0014(2)
P3 0.0234(3) 0.0237(3) 0.0172(3) -0.0013(2) -0.0019(2) 0.0040(2)
S1 0.0191(3) 0.0292(3) 0.0386(3) -0.0160(3) 0.0073(2) -0.0053(2)
S3 0.0256(3) 0.0434(4) 0.0192(3) 0.0031(2) 0.0079(2) -0.0031(3)
N2 0.0242(10) 0.0157(8) 0.0221(9) -0.0023(7) 0.0090(8) -0.0015(7)
N3 0.0256(10) 0.0200(9) 0.0176(9) -0.0009(7) -0.0043(7) 0.0052(8)
N1 0.0158(9) 0.0238(10) 0.0353(11) 0.0051(8) 0.0035(8) -0.0008(8)
C221 0.0236(11) 0.0211(11) 0.0244(11) -0.0046(9) 0.0093(9) -0.0023(9)
C107 0.0146(10) 0.0227(11) 0.0263(11) 0.0004(9) 0.0003(9) 0.0023(8)
C307 0.0226(11) 0.0205(10) 0.0187(10) -0.0036(8) 0.0008(9) 0.0030(9)
C202 0.0227(11) 0.0190(10) 0.0229(11) -0.0021(8) 0.0093(9) -0.0007(8)
C61B 0.0171(10) 0.0229(11) 0.0243(11) -0.0003(9) 0.0034(9) 0.0001(8)
C206 0.0212(11) 0.0170(10) 0.0210(10) -0.0034(8) 0.0074(8) -0.0022(8)
C71B 0.0237(11) 0.0189(10) 0.0227(11) 0.0050(8) 0.0028(9) 0.0019(9)
C302 0.0233(11) 0.0189(10) 0.0223(11) -0.0035(8) -0.0006(9) 0.0018(9)
C311 0.0312(13) 0.0242(11) 0.0172(10) -0.0031(8) -0.0032(9) 0.0071(10)
C207 0.0180(10) 0.0215(10) 0.0219(10) -0.0013(8) 0.0066(9) -0.0007(8)
C231 0.0252(12) 0.0251(11) 0.0232(11) -0.0036(9) 0.0085(9) -0.0039(9)
C306 0.0205(11) 0.0205(10) 0.0192(10) -0.0046(8) -0.0018(8) 0.0020(8)
C106 0.0124(10) 0.0236(11) 0.0303(12) 0.0003(9) 0.0024(9) 0.0018(8)
C102 0.0167(10) 0.0257(11) 0.0281(12) 0.0009(9) 0.0012(9) 0.0054(9)
C51B 0.0253(12) 0.0254(11) 0.0224(11) -0.0011(9) 0.0069(9) 0.0002(9)
C5 0.0279(12) 0.0144(10) 0.0234(11) 0.0037(8) 0.0044(9) 0.0030(9)
C211 0.0272(12) 0.0170(10) 0.0273(11) -0.0046(8) 0.0143(10) -0.0020(9)
C3 0.0249(11) 0.0147(10) 0.0259(11) 0.0030(8) 0.0070(9) 0.0008(8)
C2 0.0277(12) 0.0165(10) 0.0228(11) 0.0052(8) 0.0052(9) 0.0001(9)
C6 0.0245(11) 0.0162(10) 0.0263(11) 0.0037(8) 0.0053(9) 0.0040(9)
C1 0.0217(11) 0.0163(10) 0.0253(11) 0.0060(8) 0.0032(9) 0.0027(8)
C203 0.0235(12) 0.0222(11) 0.0363(13) -0.0063(10) 0.0072(10) -0.0048(9)
C52B 0.0365(14) 0.0250(12) 0.0249(12) -0.0007(9) 0.0059(10) -0.0008(10)
C232 0.0271(12) 0.0270(12) 0.0262(12) -0.0024(9) 0.0091(10) 0.0002(10)
C321 0.0207(11) 0.0262(11) 0.0206(10) -0.0023(9) -0.0019(9) 0.0005(9)
C104 0.0226(12) 0.0383(14) 0.0304(13) -0.0106(11) 0.0002(10) 0.0021(10)
C316 0.0330(13) 0.0248(12) 0.0216(11) -0.0008(9) -0.0032(10) 0.0062(10)
C201 0.0254(12) 0.0193(11) 0.0286(12) 0.0026(9) 0.0093(10) -0.0005(9)
C4 0.0234(11) 0.0148(10) 0.0280(11) 0.0027(8) 0.0044(9) 0.0021(8)
C301 0.0285(12) 0.0183(10) 0.0269(11) -0.0026(9) 0.0035(10) 0.0045(9)
C7 0.0331(13) 0.0280(12) 0.0235(11) 0.0028(9) 0.0054(10) 0.0018(10)
C212 0.0277(12) 0.0209(11) 0.0332(13) -0.0008(9) 0.0134(10) 0.0010(9)
C326 0.0359(14) 0.0261(12) 0.0224(11) -0.0013(9) -0.0006(10) 0.0003(10)
C236 0.0319(14) 0.0367(14) 0.0274(12) -0.0094(11) 0.0097(10) 0.0005(11)
C331 0.0280(12) 0.0292(12) 0.0242(11) -0.0020(9) 0.0034(10) 0.0039(10)
C322 0.0284(13) 0.0282(12) 0.0234(11) -0.0006(9) -0.0019(10) -0.0024(10)
C76B 0.0247(12) 0.0285(12) 0.0259(12) -0.0011(9) 0.0017(9) 0.0016(10)
C103 0.0236(12) 0.0366(13) 0.0250(12) 0.0000(10) 0.0026(10) 0.0066(10)
C324 0.0199(11) 0.0382(14) 0.0292(12) -0.0111(10) 0.0021(10) -0.0020(10)
C323 0.0257(13) 0.0268(12) 0.0353(13) -0.0068(10) -0.0032(11) -0.0007(10)
C305 0.0236(12) 0.0302(12) 0.0206(11) -0.0011(9) 0.0017(9) 0.0028(10)
C101 0.0256(12) 0.0240(11) 0.0274(12) 0.0045(9) 0.0005(10) 0.0048(9)
C205 0.0240(12) 0.0220(11) 0.0338(13) -0.0034(10) 0.0018(10) 0.0026(9)
C332 0.0316(13) 0.0335(13) 0.0234(12) 0.0008(10) 0.0009(10) 0.0074(11)
C75B 0.0317(13) 0.0275(12) 0.0275(12) -0.0003(10) 0.0056(10) 0.0041(10)
C233 0.0251(13) 0.0381(14) 0.0314(13) 0.0025(11) 0.0089(10) 0.0036(11)
C222 0.0333(14) 0.0338(14) 0.0323(13) 0.0033(11) 0.0119(11) -0.0015(11)
C9 0.0265(12) 0.0195(11) 0.0342(13) -0.0032(9) 0.0038(10) 0.0003(9)
C303 0.0292(13) 0.0239(12) 0.0314(13) -0.0048(10) 0.0054(10) 0.0067(10)
C53B 0.0511(17) 0.0266(13) 0.0275(13) -0.0014(10) 0.0074(12) -0.0093(12)
C72B 0.0266(12) 0.0209(11) 0.0406(14) -0.0005(10) 0.0058(11) -0.0004(10)
C74B 0.0312(13) 0.0264(12) 0.0397(14) 0.0062(10) 0.0161(11) 0.0078(10)
C105 0.0208(11) 0.0262(12) 0.0365(13) -0.0063(10) 0.0049(10) -0.0005(9)
C213 0.0403(15) 0.0217(12) 0.0372(14) 0.0012(10) 0.0180(12) 0.0050(11)
C304 0.0276(13) 0.0330(13) 0.0274(12) -0.0030(10) 0.0070(10) 0.0060(10)
C11 0.0261(12) 0.0240(12) 0.0318(13) 0.0010(10) 0.0072(10) 0.0057(10)
C56B 0.0281(13) 0.0319(13) 0.0373(14) 0.0012(11) 0.0075(11) -0.0006(11)
C204 0.0187(12) 0.0277(13) 0.0483(16) -0.0055(11) 0.0014(11) -0.0019(10)
C235 0.0310(14) 0.0501(17) 0.0256(13) -0.0094(11) 0.0040(11) -0.0026(12)
C325 0.0379(15) 0.0402(15) 0.0230(12) -0.0044(10) 0.0049(11) -0.0058(12)
C54B 0.0458(17) 0.0365(15) 0.0376(15) -0.0052(12) 0.0154(13) -0.0170(13)
C226 0.0327(14) 0.0256(12) 0.0457(16) 0.0057(11) 0.0218(12) 0.0028(10)
C315 0.0458(16) 0.0261(12) 0.0240(12) -0.0012(10) -0.0034(11) 0.0034(11)
C312 0.0361(14) 0.0347(14) 0.0251(12) -0.0024(10) -0.0010(11) 0.0122(11)
C216 0.0434(16) 0.0261(12) 0.0314(13) -0.0073(10) 0.0130(12) -0.0103(11)
C62B 0.0454(16) 0.0306(13) 0.0266(13) -0.0005(10) 0.0069(12) 0.0100(12)
C73B 0.0223(12) 0.0286(13) 0.0554(18) 0.0014(12) 0.0096(12) -0.0015(10)
C225 0.0328(15) 0.0322(14) 0.0563(18) 0.0021(12) 0.0261(14) 0.0035(11)
C234 0.0263(13) 0.0487(17) 0.0277(13) 0.0031(11) 0.0081(10) -0.0030(12)
C313 0.0451(17) 0.0348(14) 0.0298(13) -0.0013(11) -0.0053(12) 0.0225(13)
C64B 0.0364(15) 0.0334(14) 0.0349(14) 0.0104(11) 0.0051(12) 0.0110(12)
C66B 0.0429(16) 0.0277(13) 0.0259(12) -0.0004(10) 0.0025(11) 0.0081(11)
C314 0.0574(18) 0.0254(13) 0.0239(12) -0.0021(10) -0.0038(12) 0.0139(12)
C224 0.0364(15) 0.0361(14) 0.0388(15) -0.0096(11) 0.0199(12) -0.0093(12)
C336 0.0285(13) 0.0466(16) 0.0274(13) -0.0051(11) 0.0013(10) 0.0002(12)
C334 0.0345(15) 0.0348(15) 0.0441(16) 0.0018(12) 0.0132(12) 0.0051(12)
C333 0.0415(16) 0.0389(15) 0.0311(14) 0.0059(11) 0.0109(12) 0.0080(12)
C10 0.0298(13) 0.0228(12) 0.0473(16) -0.0034(11) 0.0024(12) -0.0038(10)
C335 0.0262(13) 0.0431(16) 0.0443(16) -0.0060(13) 0.0027(12) 0.0012(12)
C65B 0.0495(18) 0.0367(15) 0.0259(13) 0.0030(11) 0.0032(12) 0.0112(13)
C55B 0.0286(14) 0.0461(17) 0.0458(17) -0.0043(13) 0.0098(12) -0.0071(12)
C12 0.0339(15) 0.0267(13) 0.0469(16) -0.0011(11) 0.0045(12) 0.0116(11)
C8 0.0474(17) 0.0401(15) 0.0269(13) 0.0107(11) 0.0061(12) 0.0025(13)
C214 0.0614(19) 0.0190(12) 0.0373(15) -0.0033(10) 0.0280(14) -0.0040(12)
C223 0.0403(16) 0.0485(17) 0.0327(14) 0.0050(12) 0.0147(12) -0.0098(13)
C63B 0.0522(18) 0.0328(14) 0.0349(14) 0.0019(11) 0.0077(13) 0.0142(13)
C215 0.063(2) 0.0262(13) 0.0412(16) -0.0078(11) 0.0184(14) -0.0203(13)
B1 0.0236(13) 0.0225(12) 0.0229(12) 0.0010(10) 0.0027(10) 0.0008(10)
C327 0.0369(16) 0.0501(18) 0.0382(15) -0.0207(13) 0.0084(13) -0.0042(13)
C317 0.083(3) 0.0309(15) 0.0454(18) 0.0071(13) -0.0038(17) 0.0201(16)
C227 0.0475(19) 0.061(2) 0.058(2) -0.0087(17) 0.0348(17) -0.0133(16)
C237 0.0348(16) 0.074(2) 0.0371(16) 0.0033(15) -0.0005(13) 0.0029(16)
C217 0.095(3) 0.0238(14) 0.0511(19) 0.0016(13) 0.0322(19) -0.0108(16)
C337 0.0403(18) 0.060(2) 0.068(2) 0.0129(18) 0.0227(17) 0.0034(16)
C2U 0.120(8) 0.206(10) 0.156(9) 0.088(8) -0.046(7) -0.039(8)
C4U 0.082(4) 0.109(6) 0.053(4) 0.030(4) 0.010(3) -0.008(4)
C3U 0.122(6) 0.066(4) 0.034(3) 0.001(3) -0.005(3) 0.004(4)
C1U 0.112(8) 0.235(12) 0.150(10) 0.071(9) -0.020(7) -0.029(8)
O1U 0.168(7) 0.185(8) 0.115(7) 0.018(7) -0.009(5) -0.061(6)
C2W 0.037(6) 0.126(10) 0.064(7) 0.035(7) -0.019(5) -0.012(6)
C4W 0.138(9) 0.095(9) 0.099(9) 0.033(7) -0.061(7) -0.070(7)
C3W 0.116(9) 0.129(10) 0.060(8) 0.049(8) -0.003(7) -0.061(8)
C1W 0.045(6) 0.157(12) 0.057(7) 0.049(8) -0.025(5) -0.028(8)
O1W 0.040(4) 0.098(7) 0.024(4) 0.027(4) -0.014(3) -0.011(4)
C1A 0.044(4) 0.032(3) 0.045(5) 0.006(3) 0.009(3) 0.003(3)
C1B 0.043(3) 0.031(3) 0.048(4) 0.017(3) 0.009(3) -0.003(2)
C2A 0.064(2) 0.0352(17) 0.051(2) 0.0078(14) 0.0031(17) 0.0085(16)
C137 0.066(9) 0.073(11) 0.058(10) -0.039(8) -0.002(6) 0.027(7)
C127 0.039(5) 0.052(8) 0.047(5) 0.000(5) -0.006(4) 0.008(5)
C117 0.077(8) 0.032(6) 0.058(7) 0.020(5) -0.008(7) -0.013(6)
C121 0.014(2) 0.020(4) 0.028(4) 0.005(3) 0.006(2) 0.000(2)
C114 0.032(4) 0.028(5) 0.035(4) -0.001(3) -0.002(4) -0.010(4)
C115 0.029(5) 0.020(4) 0.026(4) 0.000(3) 0.003(4) 0.004(3)
C111 0.009(5) 0.025(3) 0.023(4) 0.002(2) -0.004(3) -0.009(2)
P1 0.0102(10) 0.0304(16) 0.0285(17) 0.0010(10) 0.0017(10) 0.0002(9)
C122 0.017(3) 0.025(4) 0.035(5) 0.002(4) -0.003(3) -0.001(3)
C126 0.014(3) 0.025(4) 0.035(5) 0.003(3) 0.003(3) -0.006(3)
C124 0.016(3) 0.032(7) 0.046(5) -0.006(5) -0.004(3) 0.002(5)
C123 0.020(4) 0.021(5) 0.057(5) 0.004(5) 0.000(3) 0.007(5)
C136 0.029(5) 0.025(6) 0.053(5) -0.013(5) 0.012(4) 0.007(5)
C125 0.020(4) 0.021(5) 0.056(6) -0.005(4) 0.000(4) -0.002(4)
C133 0.026(4) 0.042(8) 0.048(9) -0.018(7) 0.001(5) 0.004(4)
C132 0.015(3) 0.043(5) 0.039(7) -0.008(4) 0.009(4) 0.002(3)
C134 0.030(6) 0.045(8) 0.050(7) -0.016(6) 0.012(4) 0.015(4)
C135 0.034(5) 0.039(8) 0.063(7) -0.014(7) 0.017(5) 0.007(6)
C131 0.021(4) 0.024(4) 0.028(5) -0.001(4) 0.001(4) 0.003(3)
C113 0.053(7) 0.035(6) 0.032(5) 0.010(4) 0.017(4) -0.008(5)
C112 0.045(5) 0.041(7) 0.021(3) 0.001(4) 0.018(3) -0.009(6)
C116 0.024(5) 0.036(5) 0.018(4) 0.005(3) 0.007(4) 0.005(4)
C415 0.040(9) 0.024(5) 0.035(4) -0.009(3) 0.015(4) 0.003(4)
C427 0.027(5) 0.064(10) 0.070(10) -0.015(7) -0.015(6) -0.004(6)
C421 0.017(3) 0.027(6) 0.035(6) 0.004(4) 0.006(3) -0.005(3)
C426 0.028(4) 0.023(5) 0.050(8) 0.001(4) 0.015(4) -0.005(4)
C424 0.021(4) 0.036(8) 0.061(8) -0.008(6) 0.001(5) 0.003(6)
C422 0.024(4) 0.019(5) 0.046(7) 0.004(4) 0.008(4) 0.004(4)
C417 0.099(13) 0.031(5) 0.052(7) 0.012(4) 0.013(9) 0.005(6)
C414 0.064(9) 0.020(5) 0.035(4) 0.004(3) 0.019(4) -0.005(5)
C412 0.044(7) 0.025(4) 0.043(6) 0.002(4) 0.015(7) -0.018(4)
C411 0.013(6) 0.031(3) 0.026(5) -0.001(3) 0.002(5) -0.001(3)
C416 0.026(5) 0.015(4) 0.027(6) 0.001(3) -0.002(4) -0.008(4)
P4 0.019(2) 0.0205(16) 0.034(3) -0.0070(17) 0.0076(19) -0.0043(14)
C431 0.021(4) 0.027(5) 0.031(6) 0.004(4) 0.004(5) 0.006(4)
C432 0.031(6) 0.016(4) 0.027(6) -0.003(3) 0.008(4) 0.000(3)
C437 0.065(8) 0.041(5) 0.032(5) -0.005(4) 0.005(5) 0.018(5)
C435 0.033(5) 0.037(8) 0.051(6) -0.011(6) 0.015(4) 0.018(6)
C436 0.019(4) 0.026(7) 0.061(6) -0.010(6) 0.010(4) 0.008(5)
C423 0.022(4) 0.024(6) 0.053(7) -0.004(6) -0.004(4) 0.005(6)
C425 0.028(5) 0.032(7) 0.061(8) -0.013(6) 0.005(4) -0.012(6)
C434 0.039(9) 0.031(5) 0.041(6) -0.008(4) 0.002(5) 0.010(6)
C413 0.062(11) 0.030(5) 0.030(4) -0.007(4) 0.019(5) -0.011(6)
C433 0.038(7) 0.025(4) 0.035(6) -0.002(4) 0.003(4) 0.004(4)
O1S 0.0501(15) 0.0411(13) 0.0412(13) 0.0000(10) 0.0068(11) -0.0011(11)
C2S 0.062(2) 0.054(2) 0.0375(18) 0.0002(16) 0.0021(17) -0.0010(19)
C1S 0.066(3) 0.0371(19) 0.060(2) 0.0019(17) 0.009(2) 0.0043(18)
C3S 0.044(2) 0.062(2) 0.050(2) 0.0066(18) 0.0060(17) 0.0072(18)
C4S 0.059(3) 0.069(3) 0.043(2) -0.0006(18) 0.0085(18) 0.011(2)
C46B 0.0340(15) 0.0248(13) 0.0257(13) -0.0017(10) 0.0026(11) -0.0042(11)
C45B 0.0371(17) 0.0333(16) 0.0350(16) -0.0093(12) 0.0019(13) -0.0101(13)
C44B 0.0408(18) 0.0478(19) 0.0264(14) -0.0117(13) 0.0024(13) -0.0086(15)
C43B 0.0429(19) 0.049(2) 0.0230(17) 0.0008(13) 0.0044(15) -0.0078(17)
C42B 0.0337(16) 0.0332(15) 0.0229(13) -0.0014(11) 0.0051(11) -0.0086(12)
C41B 0.0241(14) 0.0230(15) 0.0245(13) 0.0000(12) 0.0035(11) 0.0008(12)
O1T 0.076(17) 0.074(17) 0.081(15) 0.029(14) -0.004(12) 0.006(14)
C3T 0.067(17) 0.081(18) 0.058(15) -0.009(14) 0.006(12) 0.025(16)
C2T 0.08(2) 0.11(2) 0.067(16) 0.024(16) 0.008(15) 0.014(19)
C4T 0.10(4) 0.12(4) 0.05(2) 0.01(2) 0.01(2) 0.03(3)
C1T 0.17(5) 0.19(5) 0.11(3) -0.01(4) -0.05(3) 0.00(4)
C82B 0.047(8) 0.050(9) 0.024(6) -0.003(7) -0.004(6) 0.000(7)
C85B 0.047(8) 0.052(9) 0.026(6) -0.010(7) -0.001(7) -0.008(7)
C86B 0.045(8) 0.049(9) 0.023(6) -0.007(7) 0.001(6) -0.004(7)
C81B 0.041(8) 0.043(9) 0.026(5) -0.004(6) 0.000(5) -0.001(7)
C84B 0.049(9) 0.053(9) 0.025(7) -0.011(7) -0.005(6) -0.008(8)
C83B 0.050(9) 0.058(9) 0.025(6) -0.004(7) -0.002(6) -0.003(7)

loop_
_atom_type_symbol
_atom_type_description
_atom_type_scat_dispersion_real
_atom_type_scat_dispersion_imag
_atom_type_scat_source
C C 0.0033 0.0016 'International Tables Vol C Tables 4.2.6.8 and 6.1.1.4'
H H 0.0000 0.0000 'International Tables Vol C Tables 4.2.6.8 and 6.1.1.4'
B B 0.0013 0.0007 'International Tables Vol C Tables 4.2.6.8 and 6.1.1.4'
N N 0.0061 0.0033 'International Tables Vol C Tables 4.2.6.8 and 6.1.1.4'
P P 0.1023 0.0942 'International Tables Vol C Tables 4.2.6.8 and 6.1.1.4'
S S 0.1246 0.1234 'International Tables Vol C Tables 4.2.6.8 and 6.1.1.4'
Fe Fe 0.3463 0.8444 'International Tables Vol C Tables 4.2.6.8 and 6.1.1.4'
O O 0.0106 0.0060 'International Tables Vol C Tables 4.2.6.8 and 6.1.1.4'

loop_
_geom_angle_atom_site_label_1
_geom_angle_atom_site_label_2
_geom_angle_atom_site_label_3
_geom_angle
N1 Fe1 S3 113.45(6)
N1 Fe1 S1 115.73(7)
S3 Fe1 S1 103.77(3)
N1 Fe1 S4 112.90(6)
S3 Fe1 S4 104.35(3)
S1 Fe1 S4 105.51(3)
N1 Fe1 Fe2 145.08(6)
S3 Fe1 Fe2 101.41(2)
S1 Fe1 Fe2 54.182(18)
S4 Fe1 Fe2 53.30(2)
N1 Fe1 Fe4 145.87(6)
S3 Fe1 Fe4 53.39(2)
S1 Fe1 Fe4 52.84(3)
S4 Fe1 Fe4 101.19(3)
Fe2 Fe1 Fe4 60.255(16)
N1 Fe1 Fe3 142.79(6)
S3 Fe1 Fe3 53.81(2)
S1 Fe1 Fe3 101.48(2)
S4 Fe1 Fe3 52.76(2)
Fe2 Fe1 Fe3 59.953(19)
Fe4 Fe1 Fe3 60.421(19)
N2 Fe2 S2 116.61(6)
N2 Fe2 S4 112.41(6)
S2 Fe2 S4 104.43(3)
N2 Fe2 S1 112.96(6)
S2 Fe2 S1 104.20(3)
S4 Fe2 S1 105.14(3)
N2 Fe2 Fe1 141.57(6)
S2 Fe2 Fe1 101.82(2)
S4 Fe2 Fe1 53.940(17)
S1 Fe2 Fe1 53.16(2)
N2 Fe2 Fe3 145.81(6)
S2 Fe2 Fe3 53.65(2)
S4 Fe2 Fe3 53.136(17)
S1 Fe2 Fe3 101.14(2)
Fe1 Fe2 Fe3 60.513(13)
N2 Fe2 Fe4 145.95(6)
S2 Fe2 Fe4 53.93(2)
S4 Fe2 Fe4 101.54(2)
S1 Fe2 Fe4 52.54(2)
Fe1 Fe2 Fe4 60.071(15)
Fe3 Fe2 Fe4 60.55(2)
N3 Fe3 S4 115.24(6)
N3 Fe3 S2 115.08(6)
S4 Fe3 S2 103.99(3)
N3 Fe3 S3 113.23(6)
S4 Fe3 S3 103.72(3)
S2 Fe3 S3 104.24(3)
N3 Fe3 Fe2 146.84(6)
S4 Fe3 Fe2 53.30(2)
S2 Fe3 Fe2 53.029(19)
S3 Fe3 Fe2 99.93(2)
N3 Fe3 Fe1 144.34(6)
S4 Fe3 Fe1 53.552(19)
S2 Fe3 Fe1 100.54(2)
S3 Fe3 Fe1 52.37(2)
Fe2 Fe3 Fe1 59.534(17)
N3 Fe3 Fe4 143.66(6)
S4 Fe3 Fe4 101.06(2)
S2 Fe3 Fe4 53.47(2)
S3 Fe3 Fe4 52.68(2)
Fe2 Fe3 Fe4 59.805(14)
Fe1 Fe3 Fe4 59.503(12)
C1B Fe4 S1 124.8(3)
C1A Fe4 S1 104.1(3)
C1B Fe4 S3 105.0(3)
C1A Fe4 S3 123.9(3)
S1 Fe4 S3 103.67(3)
C1B Fe4 S2 112.17(18)
C1A Fe4 S2 113.9(2)
S1 Fe4 S2 104.61(3)
S3 Fe4 S2 104.64(3)
C1B Fe4 Fe1 144.92(18)
C1A Fe4 Fe1 143.4(2)
S1 Fe4 Fe1 53.33(2)
S3 Fe4 Fe1 52.80(2)
S2 Fe4 Fe1 100.66(3)
C1B Fe4 Fe2 153.4(2)
C1A Fe4 Fe2 135.1(3)
S1 Fe4 Fe2 54.04(2)
S3 Fe4 Fe2 100.47(3)
S2 Fe4 Fe2 52.863(19)
Fe1 Fe4 Fe2 59.673(18)
C1B Fe4 Fe3 133.4(3)
C1A Fe4 Fe3 153.7(3)
S1 Fe4 Fe3 101.58(2)
S3 Fe4 Fe3 53.53(2)
S2 Fe4 Fe3 53.029(18)
Fe1 Fe4 Fe3 60.076(18)
Fe2 Fe4 Fe3 59.648(16)
Fe3 S4 Fe2 73.56(2)
Fe3 S4 Fe1 73.69(2)
Fe2 S4 Fe1 72.76(3)
Fe2 S2 Fe3 73.32(2)
Fe2 S2 Fe4 73.21(2)
Fe3 S2 Fe4 73.50(3)
N2 P2 C211 106.82(10)
N2 P2 C231 112.81(11)
C211 P2 C231 110.16(12)
N2 P2 C221 112.44(11)
C211 P2 C221 108.61(11)
C231 P2 C221 105.97(11)
N3 P3 C321 112.00(11)
N3 P3 C311 108.32(11)
C321 P3 C311 107.78(11)
N3 P3 C331 113.31(11)
C321 P3 C331 105.36(11)
C311 P3 C331 109.94(12)
Fe4 S1 Fe1 73.83(2)
Fe4 S1 Fe2 73.42(2)
Fe1 S1 Fe2 72.65(3)
Fe1 S3 Fe4 73.81(2)
Fe1 S3 Fe3 73.82(2)
Fe4 S3 Fe3 73.79(3)
C206 N2 P2 121.35(15)
C206 N2 Fe2 114.55(13)
P2 N2 Fe2 123.86(11)
C306 N3 P3 118.19(15)
C306 N3 Fe3 114.68(14)
P3 N3 Fe3 126.08(11)
C106 N1 P4 117.2(5)
C106 N1 P1 123.7(4)
P4 N1 P1 6.7(8)
C106 N1 Fe1 117.22(14)
P4 N1 Fe1 125.6(5)
P1 N1 Fe1 119.0(4)
C226 C221 C222 118.7(2)
C226 C221 P2 121.10(18)
C222 C221 P2 120.21(19)
C106 C107 C102 121.3(2)
C106 C107 H107 119.3
C102 C107 H107 119.3
C306 C307 C302 121.2(2)
C306 C307 H307 119.4
C302 C307 H307 119.4
C203 C202 C207 118.2(2)
C203 C202 C201 120.3(2)
C207 C202 C201 121.6(2)
C62B C61B C66B 114.2(2)
C62B C61B B1 122.5(2)
C66B C61B B1 123.2(2)
C207 C206 C205 119.6(2)
C207 C206 N2 120.5(2)
C205 C206 N2 119.8(2)
C76B C71B C72B 115.0(2)
C76B C71B B1 121.2(2)
C72B C71B B1 123.7(2)
C303 C302 C307 118.6(2)
C303 C302 C301 120.9(2)
C307 C302 C301 120.5(2)
C312 C311 C316 119.6(2)
C312 C311 P3 121.2(2)
C316 C311 P3 119.05(18)
C206 C207 C202 121.2(2)
C206 C207 H207 119.4
C202 C207 H207 119.4
C232 C231 C236 118.8(2)
C232 C231 P2 119.54(18)
C236 C231 P2 121.64(19)
C307 C306 C305 119.5(2)
C307 C306 N3 120.3(2)
C305 C306 N3 120.2(2)
C107 C106 C105 119.6(2)
C107 C106 N1 120.3(2)
C105 C106 N1 120.1(2)
C107 C102 C103 118.5(2)
C107 C102 C101 121.1(2)
C103 C102 C101 120.4(2)
C56B C51B C52B 114.5(2)
C56B C51B B1 124.1(2)
C52B C51B B1 121.4(2)
C4 C5 C6 120.4(2)
C4 C5 C301 120.5(2)
C6 C5 C301 119.1(2)
C212 C211 C216 119.4(2)
C212 C211 P2 117.96(18)
C216 C211 P2 122.6(2)
C2 C3 C4 120.0(2)
C2 C3 C201 120.5(2)
C4 C3 C201 119.4(2)
C3 C2 C1 119.9(2)
C3 C2 C7 121.2(2)
C1 C2 C7 118.8(2)
C1 C6 C5 119.8(2)
C1 C6 C11 119.8(2)
C5 C6 C11 120.3(2)
C6 C1 C2 120.2(2)
C6 C1 C101 120.3(2)
C2 C1 C101 119.5(2)
C202 C203 C204 120.9(2)
C202 C203 H203 119.5
C204 C203 H203 119.5
C53B C52B C51B 123.2(3)
C53B C52B H52B 118.4
C51B C52B H52B 118.4
C233 C232 C231 120.3(2)
C233 C232 H232 119.9
C231 C232 H232 119.9
C326 C321 C322 119.0(2)
C326 C321 P3 120.76(19)
C322 C321 P3 120.03(18)
C105 C104 C103 120.7(2)
C105 C104 H104 119.7
C103 C104 H104 119.7
C315 C316 C311 119.7(2)
C315 C316 H316 120.1
C311 C316 H316 120.1
C202 C201 C3 114.70(18)
C202 C201 H200 108.6
C3 C201 H200 108.6
C202 C201 H201 108.6
C3 C201 H201 108.6
H200 C201 H201 107.6
C5 C4 C3 119.7(2)
C5 C4 C9 120.7(2)
C3 C4 C9 119.6(2)
C5 C301 C302 115.37(19)
C5 C301 H300 108.4
C302 C301 H300 108.4
C5 C301 H301 108.4
C302 C301 H301 108.4
H300 C301 H301 107.5
C2 C7 C8 110.7(2)
C2 C7 H7A 109.5
C8 C7 H7A 109.5
C2 C7 H7B 109.5
C8 C7 H7B 109.5
H7A C7 H7B 108.1
C213 C212 C211 120.4(2)
C213 C212 H212 119.8
C211 C212 H212 119.8
C325 C326 C321 120.3(2)
C325 C326 H326 119.8
C321 C326 H326 119.8
C235 C236 C231 119.8(2)
C235 C236 H236 120.1
C231 C236 H236 120.1
C332 C331 C336 118.9(2)
C332 C331 P3 120.1(2)
C336 C331 P3 121.05(19)
C323 C322 C321 120.1(2)
C323 C322 H322 119.9
C321 C322 H322 119.9
C75B C76B C71B 123.2(2)
C75B C76B H76B 118.4
C71B C76B H76B 118.4
C104 C103 C102 120.2(2)
C104 C103 H103 119.9
C102 C103 H103 119.9
C325 C324 C323 118.6(2)
C325 C324 C327 119.9(3)
C323 C324 C327 121.5(3)
C322 C323 C324 120.8(2)
C322 C323 H323 119.6
C324 C323 H323 119.6
C304 C305 C306 119.3(2)
C304 C305 H305 120.4
C306 C305 H305 120.4
C102 C101 C1 114.29(19)
C102 C101 H100 108.7
C1 C101 H100 108.7
C102 C101 H101 108.7
C1 C101 H101 108.7
H100 C101 H101 107.6
C204 C205 C206 119.8(2)
C204 C205 H205 120.1
C206 C205 H205 120.1
C333 C332 C331 119.9(3)
C333 C332 H332 120.1
C331 C332 H332 120.1
C74B C75B C76B 119.9(2)
C74B C75B H75B 120.1
C76B C75B H75B 120.1
C232 C233 C234 121.6(2)
C232 C233 H233 119.2
C234 C233 H233 119.2
C223 C222 C221 119.6(3)
C223 C222 H222 120.2
C221 C222 H222 120.2
C4 C9 C10 112.3(2)
C4 C9 H9A 109.1
C10 C9 H9A 109.1
C4 C9 H9B 109.1
C10 C9 H9B 109.1
H9A C9 H9B 107.9
C304 C303 C302 120.2(2)
C304 C303 H303 119.9
C302 C303 H303 119.9
C54B C53B C52B 120.3(3)
C54B C53B H53B 119.9
C52B C53B H53B 119.9
C73B C72B C71B 122.5(2)
C73B C72B H72B 118.8
C71B C72B H72B 118.8
C73B C74B C75B 118.9(2)
C73B C74B H74B 120.6
C75B C74B H74B 120.6
C104 C105 C106 119.7(2)
C104 C105 H105 120.1
C106 C105 H105 120.1
C212 C213 C214 120.6(3)
C212 C213 H213 119.7
C214 C213 H213 119.7
C303 C304 C305 121.1(2)
C303 C304 H304 119.5
C305 C304 H304 119.5
C6 C11 C12 112.2(2)
C6 C11 H11A 109.2
C12 C11 H11A 109.2
C6 C11 H11B 109.2
C12 C11 H11B 109.2
H11A C11 H11B 107.9
C55B C56B C51B 123.0(3)
C55B C56B H56B 118.5
C51B C56B H56B 118.5
C205 C204 C203 120.3(2)
C205 C204 H204 119.9
C203 C204 H204 119.9
C236 C235 C234 121.9(2)
C236 C235 H235 119.0
C234 C235 H235 119.0
C326 C325 C324 121.1(2)
C326 C325 H325 119.5
C324 C325 H325 119.5
C53B C54B C55B 118.9(3)
C53B C54B H54B 120.6
C55B C54B H54B 120.6
C221 C226 C225 121.5(3)
C221 C226 H226 119.3
C225 C226 H226 119.3
C316 C315 C314 121.3(3)
C316 C315 H315 119.3
C314 C315 H315 119.3
C313 C312 C311 119.6(3)
C313 C312 H312 120.2
C311 C312 H312 120.2
C215 C216 C211 119.4(3)
C215 C216 H216 120.3
C211 C216 H216 120.3
C63B C62B C61B 123.5(2)
C63B C62B H62B 118.3
C61B C62B H62B 118.3
C74B C73B C72B 120.5(3)
C74B C73B H73B 119.8
C72B C73B H73B 119.8
C224 C225 C226 119.9(3)
C224 C225 H225 120.0
C226 C225 H225 120.0
C233 C234 C235 117.5(3)
C233 C234 C237 120.9(3)
C235 C234 C237 121.5(3)
C314 C313 C312 121.4(3)
C314 C313 H313 120(2)
C312 C313 H313 118(2)
C65B C64B C63B 118.2(3)
C65B C64B H64B 120.9
C63B C64B H64B 120.9
C61B C66B C65B 122.8(2)
C61B C66B H66B 118.6
C65B C66B H66B 118.6
C313 C314 C315 118.4(2)
C313 C314 C317 121.3(3)
C315 C314 C317 120.3(3)
C225 C224 C223 118.9(2)
C225 C224 C227 120.3(3)
C223 C224 C227 120.8(3)
C335 C336 C331 120.4(3)
C335 C336 H336 119.8
C331 C336 H336 119.8
C333 C334 C335 118.0(3)
C333 C334 C337 121.2(3)
C335 C334 C337 120.8(3)
C332 C333 C334 121.9(3)
C332 C333 H333 119.1
C334 C333 H333 119.1
C9 C10 H10A 109.5
C9 C10 H10B 109.5
H10A C10 H10B 109.5
C9 C10 H10C 109.5
H10A C10 H10C 109.5
H10B C10 H10C 109.5
C336 C335 C334 121.0(3)
C336 C335 H335 119.5
C334 C335 H335 119.5
C64B C65B C66B 120.9(3)
C64B C65B H65B 119.6
C66B C65B H65B 119.6
C54B C55B C56B 120.2(3)
C54B C55B H55B 119.9
C56B C55B H55B 119.9
C11 C12 H12A 109.5
C11 C12 H12B 109.5
H12A C12 H12B 109.5
C11 C12 H12C 109.5
H12A C12 H12C 109.5
H12B C12 H12C 109.5
C7 C8 H8A 109.5
C7 C8 H8B 109.5
H8A C8 H8B 109.5
C7 C8 H8C 109.5
H8A C8 H8C 109.5
H8B C8 H8C 109.5
C215 C214 C213 118.4(2)
C215 C214 C217 121.4(3)
C213 C214 C217 120.2(3)
C224 C223 C222 121.5(3)
C224 C223 H223 119.3
C222 C223 H223 119.3
C64B C63B C62B 120.4(3)
C64B C63B H63B 119.8
C62B C63B H63B 119.8
C214 C215 C216 121.8(3)
C214 C215 H215 119.1
C216 C215 H215 119.1
C81B B1 C51B 95.4(15)
C81B B1 C61B 123.8(16)
C51B B1 C61B 109.6(2)
C81B B1 C71B 109.8(17)
C51B B1 C71B 108.91(19)
C61B B1 C71B 108.12(18)
C51B B1 C41B 111.4(2)
C61B B1 C41B 108.8(2)
C71B B1 C41B 110.0(2)
C324 C327 H327 109.5
C324 C327 H328 109.5
H327 C327 H328 109.5
C324 C327 H329 109.5
H327 C327 H329 109.5
H328 C327 H329 109.5
C314 C317 H317 109.5
C314 C317 H318 109.5
H317 C317 H318 109.5
C314 C317 H319 109.5
H317 C317 H319 109.5
H318 C317 H319 109.5
C224 C227 H227 109.5
C224 C227 H228 109.5
H227 C227 H228 109.5
C224 C227 H229 109.5
H227 C227 H229 109.5
H228 C227 H229 109.5
C234 C237 H237 109.5
C234 C237 H238 109.5
H237 C237 H238 109.5
C234 C237 H239 109.5
H237 C237 H239 109.5
H238 C237 H239 109.5
C214 C217 H217 109.5
C214 C217 H218 109.5
H217 C217 H218 109.5
C214 C217 H219 109.5
H217 C217 H219 109.5
H218 C217 H219 109.5
C334 C337 H337 109.5
C334 C337 H338 109.5
H337 C337 H338 109.5
C334 C337 H339 109.5
H337 C337 H339 109.5
H338 C337 H339 109.5
O1U C2U C1U 118.6(14)
O1U C2U H2U1 107.7
C1U C2U H2U1 107.7
O1U C2U H2U2 107.7
C1U C2U H2U2 107.7
H2U1 C2U H2U2 107.1
C3U C4U H4U1 109.5
C3U C4U H4U2 109.5
H4U1 C4U H4U2 109.5
C3U C4U H4U3 109.5
H4U1 C4U H4U3 109.5
H4U2 C4U H4U3 109.5
O1U C3U C4U 107.3(8)
O1U C3U H3U1 110.3
C4U C3U H3U1 110.3
O1U C3U H3U2 110.3
C4U C3U H3U2 110.3
H3U1 C3U H3U2 108.5
C2U C1U H1U1 109.5
C2U C1U H1U2 109.5
H1U1 C1U H1U2 109.5
C2U C1U H1U3 109.5
H1U1 C1U H1U3 109.5
H1U2 C1U H1U3 109.5
C3U O1U C2U 110.0(12)
O1W C2W C1W 114.3(13)
O1W C2W H2W1 108.7
C1W C2W H2W1 108.7
O1W C2W H2W2 108.7
C1W C2W H2W2 108.7
H2W1 C2W H2W2 107.6
C3W C4W H4W1 109.5
C3W C4W H4W2 109.5
H4W1 C4W H4W2 109.5
C3W C4W H4W3 109.5
H4W1 C4W H4W3 109.5
H4W2 C4W H4W3 109.5
O1W C3W C4W 145.1(16)
O1W C3W H3W1 100.6
C4W C3W H3W1 100.6
O1W C3W H3W2 100.6
C4W C3W H3W2 100.6
H3W1 C3W H3W2 104.3
C2W C1W H1W1 109.5
C2W C1W H1W2 109.5
H1W1 C1W H1W2 109.5
C2W C1W H1W3 109.5
H1W1 C1W H1W3 109.5
H1W2 C1W H1W3 109.5
C2W O1W C3W 118.2(13)
C2A C1A Fe4 113.1(5)
C2A C1A H1A1 109.0
Fe4 C1A H1A1 109.0
C2A C1A H1A2 109.0
Fe4 C1A H1A2 109.0
H1A1 C1A H1A2 107.8
C2A C1B Fe4 115.2(4)
C2A C1B H1B1 108.5
Fe4 C1B H1B1 108.5
C2A C1B H1B2 108.5
Fe4 C1B H1B2 108.5
H1B1 C1B H1B2 107.5
C1A C2A H2A1 109.5
C1A C2A H2A2 109.5
H2A1 C2A H2A2 109.5
C1A C2A H2A3 109.5
H2A1 C2A H2A3 109.5
H2A2 C2A H2A3 109.5
C1B C2A H2A4 117(4)
C1B C2A H2A5 120(4)
H2A4 C2A H2A5 81(5)
C1B C2A H2A6 111(4)
H2A4 C2A H2A6 99(5)
H2A5 C2A H2A6 122(5)
C134 C137 C434 10.1(17)
C134 C137 H137 109.5
C434 C137 H137 103.6
C134 C137 H138 109.5
C434 C137 H138 119.5
H137 C137 H138 109.5
C134 C137 H139 109.5
C434 C137 H139 104.8
H137 C137 H139 109.5
H138 C137 H139 109.5
C424 C127 C124 11.9(16)
C424 C127 H127 110.3
C124 C127 H127 109.5
C424 C127 H128 98.5
C124 C127 H128 109.5
H127 C127 H128 109.5
C424 C127 H129 119.0
C124 C127 H129 109.5
H127 C127 H129 109.5
H128 C127 H129 109.5
C114 C117 C414 8.3(12)
C114 C117 H117 109.5
C414 C117 H117 112.8
C114 C117 H118 109.5
C414 C117 H118 101.2
H117 C117 H118 109.5
C114 C117 H119 109.5
C414 C117 H119 114.1
H117 C117 H119 109.5
H118 C117 H119 109.5
C122 C121 C426 106.5(12)
C122 C121 C126 117.9(10)
C426 C121 C126 14.8(9)
C122 C121 P4 115.3(11)
C426 C121 P4 131.3(15)
C126 C121 P4 124.8(11)
C122 C121 C422 5.0(18)
C426 C121 C422 104.1(12)
C126 C121 C422 116.3(12)
P4 C121 C422 115.4(13)
C122 C121 P1 116.9(11)
C426 C121 P1 131.5(14)
C126 C121 P1 124.0(10)
P4 C121 P1 3.3(6)
C422 C121 P1 117.3(13)
C415 C114 C417 138(2)
C415 C114 C113 109.3(15)
C417 C114 C113 110.9(18)
C415 C114 C115 11.4(14)
C417 C114 C115 129.6(19)
C113 C114 C115 119.1(14)
C415 C114 C117 132.5(16)
C417 C114 C117 14(2)
C113 C114 C117 118.2(14)
C115 C114 C117 122.4(14)
C415 C114 C413 104.5(15)
C417 C114 C413 114(2)
C113 C114 C413 7(2)
C115 C114 C413 114.8(15)
C117 C114 C413 122.8(17)
C116 C115 C114 115.7(14)
C116 C115 C416 5.7(17)
C114 C115 C416 120.4(13)
C116 C115 C414 105.8(14)
C114 C115 C414 11.0(14)
C416 C115 C414 110.1(14)
C116 C115 H115 122.2
C114 C115 H115 122.2
C416 C115 H115 117.4
C414 C115 H115 131.8
C412 C111 C112 9(2)
C412 C111 C116 123.3(15)
C112 C111 C116 116.0(13)
C412 C111 C416 129.2(15)
C112 C111 C416 122.4(13)
C116 C111 C416 7.5(17)
C412 C111 P1 117.2(15)
C112 C111 P1 125.1(11)
C116 C111 P1 118.6(11)
C416 C111 P1 111.7(12)
C412 C111 P4 119.9(15)
C112 C111 P4 128.0(11)
C116 C111 P4 115.1(11)
C416 C111 P4 108.1(12)
P1 C111 P4 4.7(6)
N1 P1 C411 111.3(9)
N1 P1 C431 111.2(11)
C411 P1 C431 121.4(11)
N1 P1 C111 108.9(8)
C411 P1 C111 8.3(12)
C431 P1 C111 117.0(10)
N1 P1 C121 109.3(8)
C411 P1 C121 100.7(10)
C431 P1 C121 101.2(12)
C111 P1 C121 108.8(8)
N1 P1 C131 115.4(9)
C411 P1 C131 112.3(10)
C431 P1 C131 9.5(12)
C111 P1 C131 107.5(9)
C121 P1 C131 106.7(10)
N1 P1 C421 102.4(7)
C411 P1 C421 107.6(10)
C431 P1 C421 100.4(12)
C111 P1 C421 115.9(9)
C121 P1 C421 8.1(9)
C131 P1 C421 107.0(11)
C421 C122 C121 9.5(16)
C421 C122 C123 114.8(18)
C121 C122 C123 120.2(13)
C421 C122 C423 124(2)
C121 C122 C423 130.0(14)
C123 C122 C423 10.1(14)
C421 C122 H122 124.6
C121 C122 H122 119.9
C123 C122 H122 119.9
C423 C122 H122 110.1
C121 C126 C125 122.2(11)
C121 C126 C421 12.5(9)
C125 C126 C421 110.9(11)
C121 C126 C425 111.4(11)
C125 C126 C425 11.6(12)
C421 C126 C425 99.8(11)
C121 C126 H126 118.9
C125 C126 H126 118.9
C421 C126 H126 129.8
C425 C126 H126 129.4
C425 C124 C125 7(3)
C425 C124 C123 119(2)
C125 C124 C123 119.2(15)
C425 C124 C127 121(2)
C125 C124 C127 120.8(16)
C123 C124 C127 120.0(14)
C425 C124 C423 128(3)
C125 C124 C423 128.8(17)
C123 C124 C423 9.7(15)
C127 C124 C423 110.4(14)
C425 C124 C427 130(3)
C125 C124 C427 130.9(19)
C123 C124 C427 109.7(15)
C127 C124 C427 11.2(15)
C423 C124 C427 100.0(13)
C422 C123 C424 143(2)
C422 C123 C124 130.9(15)
C424 C123 C124 13.4(15)
C422 C123 C122 11.5(14)
C424 C123 C122 134.0(15)
C124 C123 C122 121.3(12)
C422 C123 H123 109.4
C424 C123 H123 106.5
C124 C123 H123 119.3
C122 C123 H123 119.3
C131 C136 C135 117(2)
C131 C136 C431 10.7(17)
C135 C136 C431 118(2)
C131 C136 C435 112(2)
C135 C136 C435 11(2)
C431 C136 C435 111(2)
C131 C136 H136 121.4
C135 C136 H136 121.4
C431 C136 H136 119.8
C435 C136 H136 125.7
C426 C125 C124 109.3(16)
C426 C125 C126 13.6(11)
C124 C125 C126 118.9(14)
C426 C125 C424 109.2(18)
C124 C125 C424 2(3)
C126 C125 C424 119.2(18)
C426 C125 H125 129.1
C124 C125 H125 120.6
C126 C125 H125 120.5
C424 C125 H125 120.2
C434 C133 C132 124(3)
C434 C133 C134 6(3)
C132 C133 C134 120(2)
C434 C133 C432 129(3)
C132 C133 C432 7.5(15)
C134 C133 C432 126(2)
C434 C133 H133 115.7
C132 C133 H133 120.0
C134 C133 H133 120.0
C432 C133 H133 114.0
C433 C132 C133 11(2)
C433 C132 C431 133(2)
C133 C132 C431 126.1(18)
C433 C132 C131 131(2)
C133 C132 C131 121.7(16)
C431 C132 C131 12.5(15)
C433 C132 H132 109.6
C133 C132 H132 119.1
C431 C132 H132 113.4
C131 C132 H132 119.1
C435 C134 C135 12(2)
C435 C134 C133 117(3)
C135 C134 C133 116(2)
C435 C134 C437 131(3)
C135 C134 C437 133(2)
C133 C134 C437 110(2)
C435 C134 C137 125(2)
C135 C134 C137 125(2)
C133 C134 C137 118(2)
C437 C134 C137 10.2(16)
C435 C134 C433 116(3)
C135 C134 C433 116(2)
C133 C134 C433 5(2)
C437 C134 C433 111(2)
C137 C134 C433 119(2)
C436 C135 C134 119(3)
C436 C135 C136 14.2(15)
C134 C135 C136 124(3)
C436 C135 C434 111(3)
C134 C135 C434 7.7(19)
C136 C135 C434 117(2)
C436 C135 H135 121.4
C134 C135 H135 117.9
C136 C135 H135 117.9
C434 C135 H135 125.2
C136 C131 C436 14.4(14)
C136 C131 C132 120.3(14)
C436 C131 C132 112.6(14)
C136 C131 C432 129.3(14)
C436 C131 C432 120.0(14)
C132 C131 C432 10.4(15)
C136 C131 P1 119.1(16)
C436 C131 P1 124.1(18)
C132 C131 P1 120.4(16)
C432 C131 P1 110.9(15)
C136 C131 P4 118.2(16)
C436 C131 P4 121.9(19)
C132 C131 P4 120.5(15)
C432 C131 P4 110.6(14)
P1 C131 P4 5.2(7)
C414 C113 C112 122(2)
C414 C113 C114 7.1(19)
C112 C113 C114 124.4(15)
C414 C113 C412 118(2)
C112 C113 C412 3.8(19)
C114 C113 C412 121.4(15)
C414 C113 H113 120.0
C112 C113 H113 117.8
C114 C113 H113 117.8
C412 C113 H113 120.8
C413 C112 C113 11(2)
C413 C112 C111 125.2(17)
C113 C112 C111 117.7(14)
C413 C112 C411 125(2)
C113 C112 C411 119.3(16)
C111 C112 C411 8.4(16)
C413 C112 H112 113.2
C113 C112 H112 121.1
C111 C112 H112 121.2
C411 C112 H112 118.9
C415 C116 C115 10.8(16)
C415 C116 C411 123.1(19)
C115 C116 C411 133.0(16)
C415 C116 C111 117.8(16)
C115 C116 C111 126.6(14)
C411 C116 C111 11.3(14)
C415 C116 H116 125.0
C115 C116 H116 116.7
C411 C116 H116 109.4
C111 C116 H116 116.7
C116 C415 C114 133(2)
C116 C415 C414 122.8(17)
C114 C415 C414 12.6(15)
C116 C415 C416 6(2)
C114 C415 C416 138(2)
C414 C415 C416 127.3(17)
C116 C415 H415 120.7
C114 C415 H415 105.2
C414 C415 H415 116.3
C416 C415 H415 116.3
C424 C427 C124 9.2(16)
C424 C427 H427 109.5
C124 C427 H427 117.7
C424 C427 H428 109.5
C124 C427 H428 101.8
H427 C427 H428 109.5
C424 C427 H429 109.5
C124 C427 H429 108.5
H427 C427 H429 109.5
H428 C427 H429 109.5
C122 C421 C426 122.6(16)
C122 C421 C422 8(2)
C426 C421 C422 119.9(12)
C122 C421 C126 130.7(17)
C426 C421 C126 13.9(9)
C422 C421 C126 129.7(13)
C122 C421 P4 118.7(16)
C426 C421 P4 118.7(12)
C422 C421 P4 120.7(13)
C126 C421 P4 109.6(11)
C122 C421 P1 119.1(16)
C426 C421 P1 118.3(12)
C422 C421 P1 121.4(13)
C126 C421 P1 108.8(11)
P4 C421 P1 2.3(5)
C125 C426 C425 14.8(13)
C125 C426 C121 139(2)
C425 C426 C121 128.6(17)
C125 C426 C421 129.9(16)
C425 C426 C421 117.7(14)
C121 C426 C421 13.3(9)
C125 C426 H426 108.3
C425 C426 H426 121.2
C121 C426 H426 109.7
C421 C426 H426 121.2
C123 C424 C127 144(2)
C123 C424 C425 105.6(19)
C127 C424 C425 110(2)
C123 C424 C423 12.1(14)
C127 C424 C423 132.5(18)
C425 C424 C423 117.5(19)
C123 C424 C427 131.8(17)
C127 C424 C427 14.0(15)
C425 C424 C427 123(2)
C423 C424 C427 119.8(16)
C123 C424 C125 105.5(19)
C127 C424 C125 109(2)
C425 C424 C125 5(2)
C423 C424 C125 117.5(19)
C427 C424 C125 123(2)
C123 C422 C423 12.6(15)
C123 C422 C421 108.7(16)
C423 C422 C421 120.9(15)
C123 C422 C121 111.7(17)
C423 C422 C121 124.2(16)
C421 C422 C121 6.8(14)
C123 C422 H422 131.7
C423 C422 H422 119.5
C421 C422 H422 119.5
C121 C422 H422 115.9
C114 C417 C414 10.7(14)
C114 C417 H417 117.1
C414 C417 H417 109.5
C114 C417 H418 111.5
C414 C417 H418 109.5
H417 C417 H418 109.5
C114 C417 H419 99.2
C414 C417 H419 109.5
H417 C417 H419 109.5
H418 C417 H419 109.5
C113 C414 C413 10(3)
C113 C414 C415 122(2)
C413 C414 C415 117.3(16)
C113 C414 C417 118(2)
C413 C414 C417 123.6(17)
C415 C414 C417 119.1(17)
C113 C414 C115 130(2)
C413 C414 C115 125.5(16)
C415 C414 C115 9.7(13)
C417 C414 C115 110.9(16)
C113 C414 C117 122(2)
C413 C414 C117 128.9(17)
C415 C414 C117 113.2(16)
C417 C414 C117 11.2(18)
C115 C414 C117 104.2(15)
C111 C412 C413 120(2)
C111 C412 C411 10.0(17)
C413 C412 C411 122.0(18)
C111 C412 C113 112.4(19)
C413 C412 C113 8.8(19)
C411 C412 C113 115.8(16)
C111 C412 H412 120.3
C413 C412 H412 119.0
C411 C412 H412 119.0
C113 C412 H412 124.8
C116 C411 C412 114.0(15)
C116 C411 C416 7.9(18)
C412 C411 C416 121.3(15)
C116 C411 C112 107.1(13)
C412 C411 C112 7.0(17)
C416 C411 C112 114.5(14)
C116 C411 P1 127.4(15)
C412 C411 P1 115.6(13)
C416 C411 P1 121.3(13)
C112 C411 P1 121.7(14)
C116 C411 P4 124.7(14)
C412 C411 P4 119.7(13)
C416 C411 P4 118.1(12)
C112 C411 P4 126.0(14)
P1 C411 P4 5.5(7)
C415 C416 C411 113.0(16)
C415 C416 C111 106.8(17)
C411 C416 C111 10.9(14)
C415 C416 C115 10.0(15)
C411 C416 C115 121.8(16)
C111 C416 C115 114.7(17)
C415 C416 416 123.5
C411 C416 416 123.5
C111 C416 416 128.9
C115 C416 416 114.5
N1 P4 C121 119.3(9)
N1 P4 C411 107.5(9)
C121 P4 C411 103.4(10)
N1 P4 C421 111.5(9)
C121 P4 C421 9.2(9)
C411 P4 C421 111.5(9)
N1 P4 C431 108.9(11)
C121 P4 C431 105.1(12)
C411 P4 C431 112.7(11)
C421 P4 C431 104.8(11)
N1 P4 C131 111.6(10)
C121 P4 C131 109.7(11)
C411 P4 C131 103.9(9)
C421 P4 C131 110.6(11)
C431 P4 C131 8.9(12)
N1 P4 C111 104.4(8)
C121 P4 C111 110.7(9)
C411 P4 C111 7.5(12)
C421 P4 C111 118.9(9)
C431 P4 C111 108.2(10)
C131 P4 C111 99.3(9)
C132 C431 C432 11.0(16)
C132 C431 C436 108.6(15)
C432 C431 C436 118.3(15)
C132 C431 C136 112.0(15)
C432 C431 C136 122.8(15)
C436 C431 C136 13.3(12)
C132 C431 P1 126(2)
C432 C431 P1 117.8(18)
C436 C431 P1 122.9(19)
C136 C431 P1 114.8(17)
C132 C431 P4 128.0(19)
C432 C431 P4 119.0(17)
C436 C431 P4 122.5(19)
C136 C431 P4 115.7(17)
P1 C431 P4 5.8(7)
C433 C432 C431 118.3(18)
C433 C432 C131 113.8(17)
C431 C432 C131 11.8(15)
C433 C432 C133 9.1(19)
C431 C432 C133 111.1(17)
C131 C432 C133 105.7(16)
C433 C432 H432 120.9
C431 C432 H432 120.9
C131 C432 H432 124.0
C133 C432 H432 127.7
C134 C437 C434 11.2(18)
C134 C437 H437 104.0
C434 C437 H437 109.5
C134 C437 H438 120.7
C434 C437 H438 109.5
H437 C437 H438 109.5
C134 C437 H439 103.3
C434 C437 H439 109.5
H437 C437 H439 109.5
H438 C437 H439 109.5
C134 C435 C436 125(3)
C134 C435 C434 9(2)
C436 C435 C434 118(3)
C134 C435 C136 125(3)
C436 C435 C136 12.2(16)
C434 C435 C136 119(3)
C134 C435 H435 113.2
C436 C435 H435 121.2
C434 C435 H435 121.2
C136 C435 H435 118.4
C135 C436 C435 13(2)
C135 C436 C131 121(3)
C435 C436 C131 120(2)
C135 C436 C431 126(2)
C435 C436 C431 122(2)
C131 C436 C431 11.6(16)
C135 C436 H436 113.5
C435 C436 H436 119.1
C131 C436 H436 119.6
C431 C436 H436 119.1
C422 C423 C424 119.8(15)
C422 C423 C122 9.0(14)
C424 C423 C122 112.5(14)
C422 C423 C124 109.5(13)
C424 C423 C124 11.0(14)
C122 C423 C124 101.9(12)
C422 C423 H423 120.1
C424 C423 H423 120.1
C122 C423 H423 127.1
C124 C423 H423 130.3
C124 C425 C426 124(3)
C124 C425 C424 5(4)
C426 C425 C424 123.9(18)
C124 C425 C126 129(3)
C426 C425 C126 10.5(11)
C424 C425 C126 129.8(19)
C124 C425 H425 118.0
C426 C425 H425 118.1
C424 C425 H425 118.0
C126 C425 H425 111.4
C133 C434 C433 7(3)
C133 C434 C435 121(3)
C433 C434 C435 121(2)
C133 C434 C437 125(3)
C433 C434 C437 125(2)
C435 C434 C437 114(2)
C133 C434 C135 119(3)
C433 C434 C135 119(2)
C435 C434 C135 10(2)
C437 C434 C135 115(2)
C133 C434 C137 130(3)
C433 C434 C137 132(2)
C435 C434 C137 107(2)
C437 C434 C137 9.1(16)
C135 C434 C137 108(2)
C112 C413 C414 120.4(19)
C112 C413 C412 5(3)
C414 C413 C412 118.4(18)
C112 C413 C114 121(2)
C414 C413 C114 4.4(15)
C412 C413 C114 119(2)
C112 C413 H413 118.6
C414 C413 H413 120.8
C412 C413 H413 120.8
C114 C413 H413 120.0
C132 C433 C434 115(2)
C132 C433 C432 9.5(17)
C434 C433 C432 123(2)
C132 C433 C134 111(2)
C434 C433 C134 5(2)
C432 C433 C134 119(2)
C132 C433 H433 126.4
C434 C433 H433 118.7
C432 C433 H433 118.7
C134 C433 H433 122.4
C3S O1S C2S 109.4(3)
O1S C2S C1S 108.0(3)
O1S C2S H2S1 110.1
C1S C2S H2S1 110.1
O1S C2S H2S2 110.1
C1S C2S H2S2 110.1
H2S1 C2S H2S2 108.4
C2S C1S H1S1 109.5
C2S C1S H1S2 109.5
H1S1 C1S H1S2 109.5
C2S C1S H1S3 109.5
H1S1 C1S H1S3 109.5
H1S2 C1S H1S3 109.5
O1S C3S C4S 110.1(3)
O1S C3S H3S1 109.6
C4S C3S H3S1 109.6
O1S C3S H3S2 109.6
C4S C3S H3S2 109.6
H3S1 C3S H3S2 108.2
C3S C4S H4S1 109.5
C3S C4S H4S2 109.5
H4S1 C4S H4S2 109.5
C3S C4S H4S3 109.5
H4S1 C4S H4S3 109.5
H4S2 C4S H4S3 109.5
C45B C46B C41B 123.2(3)
C45B C46B H46B 118.4
C41B C46B H46B 118.4
C46B C45B C44B 119.9(3)
C46B C45B H45B 120.0
C44B C45B H45B 120.0
C43B C44B C45B 118.8(3)
C43B C44B H44B 120.6
C45B C44B H44B 120.6
C44B C43B C42B 120.9(3)
C44B C43B H43B 119.5
C42B C43B H43B 119.5
C43B C42B C41B 122.2(3)
C43B C42B H42B 118.9
C41B C42B H42B 118.9
C46B C41B C42B 115.0(3)
C46B C41B B1 122.0(3)
C42B C41B B1 123.1(2)
C3T O1T C2T 112(3)
O1T C3T C4T 100(2)
O1T C3T H3T1 111.7
C4T C3T H3T1 111.7
O1T C3T H3T2 111.7
C4T C3T H3T2 111.7
H3T1 C3T H3T2 109.5
O1T C2T C1T 98(2)
O1T C2T H2T1 112.2
C1T C2T H2T1 112.2
O1T C2T H2T2 112.2
C1T C2T H2T2 112.2
H2T1 C2T H2T2 109.8
C3T C4T H4T1 109.5
C3T C4T H4T2 109.5
H4T1 C4T H4T2 109.5
C3T C4T H4T3 109.5
H4T1 C4T H4T3 109.5
H4T2 C4T H4T3 109.5
C2T C1T H1T1 109.5
C2T C1T H1T2 109.5
H1T1 C1T H1T2 109.5
C2T C1T H1T3 109.5
H1T1 C1T H1T3 109.5
H1T2 C1T H1T3 109.5
C81B C82B C83B 120(3)
C81B C82B H82B 120.1
C83B C82B H82B 120.1
C84B C85B C86B 117(3)
C84B C85B H85B 121.6
C86B C85B H85B 121.6
C85B C86B C81B 120(3)
C85B C86B H86B 120.2
C81B C86B H86B 120.2
C82B C81B C86B 116(3)
C82B C81B B1 123(3)
C86B C81B B1 118(3)
C83B C84B C85B 122(4)
C83B C84B H84B 119.1
C85B C84B H84B 119.1
C84B C83B C82B 124(4)
C84B C83B H83B 118.1
C82B C83B H83B 118.1

loop_
_geom_bond_atom_site_label_1
_geom_bond_atom_site_label_2
_geom_bond_distance
Fe1 N1 1.985(2)
Fe1 S3 2.2597(9)
Fe1 S1 2.2753(8)
Fe1 S4 2.2968(7)
Fe1 Fe2 2.7135(8)
Fe1 Fe4 2.7245(6)
Fe1 Fe3 2.7404(7)
Fe2 N2 1.9881(19)
Fe2 S2 2.2729(8)
Fe2 S4 2.2781(8)
Fe2 S1 2.3052(8)
Fe2 Fe3 2.7252(7)
Fe2 Fe4 2.7295(6)
Fe3 N3 1.9892(19)
Fe3 S4 2.2732(8)
Fe3 S2 2.2913(8)
Fe3 S3 2.3029(8)
Fe3 Fe4 2.7499(8)
Fe4 C1B 2.043(5)
Fe4 C1A 2.053(7)
Fe4 S1 2.2608(9)
Fe4 S3 2.2772(8)
Fe4 S2 2.3045(9)
P2 N2 1.6128(19)
P2 C211 1.797(2)
P2 C231 1.801(3)
P2 C221 1.802(2)
P3 N3 1.617(2)
P3 C321 1.793(2)
P3 C311 1.795(2)
P3 C331 1.805(3)
N2 C206 1.437(3)
N3 C306 1.448(3)
N1 C106 1.439(3)
N1 P4 1.610(9)
N1 P1 1.631(8)
C221 C226 1.376(4)
C221 C222 1.400(3)
C107 C106 1.389(3)
C107 C102 1.391(3)
C107 H107 0.9500
C307 C306 1.393(3)
C307 C302 1.395(3)
C307 H307 0.9500
C202 C203 1.391(3)
C202 C207 1.399(3)
C202 C201 1.522(3)
C61B C62B 1.397(3)
C61B C66B 1.397(3)
C61B B1 1.644(4)
C206 C207 1.391(3)
C206 C205 1.392(3)
C71B C76B 1.403(3)
C71B C72B 1.404(3)
C71B B1 1.650(4)
C302 C303 1.392(3)
C302 C301 1.523(3)
C311 C312 1.395(4)
C311 C316 1.397(4)
C207 H207 0.9500
C231 C232 1.394(3)
C231 C236 1.401(3)
C306 C305 1.394(3)
C106 C105 1.391(3)
C102 C103 1.401(3)
C102 C101 1.516(3)
C51B C56B 1.403(4)
C51B C52B 1.412(3)
C51B B1 1.641(4)
C5 C4 1.402(3)
C5 C6 1.407(3)
C5 C301 1.521(3)
C211 C212 1.395(4)
C211 C216 1.396(3)
C3 C2 1.405(3)
C3 C4 1.409(3)
C3 C201 1.523(3)
C2 C1 1.409(3)
C2 C7 1.515(3)
C6 C1 1.400(3)
C6 C11 1.520(3)
C1 C101 1.523(3)
C203 C204 1.393(4)
C203 H203 0.9500
C52B C53B 1.386(4)
C52B H52B 0.9500
C232 C233 1.383(4)
C232 H232 0.9500
C321 C326 1.392(3)
C321 C322 1.398(3)
C104 C105 1.382(4)
C104 C103 1.389(4)
C104 H104 0.9500
C316 C315 1.382(3)
C316 H316 0.9500
C201 H200 0.9900
C201 H201 0.9900
C4 C9 1.517(3)
C301 H300 0.9900
C301 H301 0.9900
C7 C8 1.537(3)
C7 H7A 0.9900
C7 H7B 0.9900
C212 C213 1.387(3)
C212 H212 0.9500
C326 C325 1.383(3)
C326 H326 0.9500
C236 C235 1.382(4)
C236 H236 0.9500
C331 C332 1.396(3)
C331 C336 1.397(4)
C322 C323 1.388(3)
C322 H322 0.9500
C76B C75B 1.390(3)
C76B H76B 0.9500
C103 H103 0.9500
C324 C325 1.389(4)
C324 C323 1.391(4)
C324 C327 1.511(3)
C323 H323 0.9500
C305 C304 1.388(3)
C305 H305 0.9500
C101 H100 0.9900
C101 H101 0.9900
C205 C204 1.383(3)
C205 H205 0.9500
C332 C333 1.387(4)
C332 H332 0.9500
C75B C74B 1.386(4)
C75B H75B 0.9500
C233 C234 1.391(4)
C233 H233 0.9500
C222 C223 1.389(4)
C222 H222 0.9500
C9 C10 1.535(3)
C9 H9A 0.9900
C9 H9B 0.9900
C303 C304 1.386(4)
C303 H303 0.9500
C53B C54B 1.384(4)
C53B H53B 0.9500
C72B C73B 1.392(4)
C72B H72B 0.9500
C74B C73B 1.384(4)
C74B H74B 0.9500
C105 H105 0.9500
C213 C214 1.399(4)
C213 H213 0.9500
C304 H304 0.9500
C11 C12 1.545(3)
C11 H11A 0.9900
C11 H11B 0.9900
C56B C55B 1.396(4)
C56B H56B 0.9500
C204 H204 0.9500
C235 C234 1.391(4)
C235 H235 0.9500
C325 H325 0.9500
C54B C55B 1.386(4)
C54B H54B 0.9500
C226 C225 1.397(3)
C226 H226 0.9500
C315 C314 1.395(4)
C315 H315 0.9500
C312 C313 1.389(4)
C312 H312 0.9500
C216 C215 1.389(4)
C216 H216 0.9500
C62B C63B 1.391(4)
C62B H62B 0.9500
C73B H73B 0.9500
C225 C224 1.382(4)
C225 H225 0.9500
C234 C237 1.502(4)
C313 C314 1.382(5)
C313 H313 0.90(3)
C64B C65B 1.371(4)
C64B C63B 1.376(4)
C64B H64B 0.9500
C66B C65B 1.397(4)
C66B H66B 0.9500
C314 C317 1.516(4)
C224 C223 1.384(4)
C224 C227 1.517(4)
C336 C335 1.389(4)
C336 H336 0.9500
C334 C333 1.387(4)
C334 C335 1.396(4)
C334 C337 1.510(4)
C333 H333 0.9500
C10 H10A 0.9800
C10 H10B 0.9800
C10 H10C 0.9800
C335 H335 0.9500
C65B H65B 0.9500
C55B H55B 0.9500
C12 H12A 0.9800
C12 H12B 0.9800
C12 H12C 0.9800
C8 H8A 0.9800
C8 H8B 0.9800
C8 H8C 0.9800
C214 C215 1.387(5)
C214 C217 1.515(4)
C223 H223 0.9500
C63B H63B 0.9500
C215 H215 0.9500
B1 C81B 1.55(4)
B1 C41B 1.660(4)
C327 H327 0.9800
C327 H328 0.9800
C327 H329 0.9800
C317 H317 0.9800
C317 H318 0.9800
C317 H319 0.9800
C227 H227 0.9800
C227 H228 0.9800
C227 H229 0.9800
C237 H237 0.9800
C237 H238 0.9800
C237 H239 0.9800
C217 H217 0.9800
C217 H218 0.9800
C217 H219 0.9800
C337 H337 0.9800
C337 H338 0.9800
C337 H339 0.9800
C2U O1U 1.447(11)
C2U C1U 1.519(12)
C2U H2U1 0.9900
C2U H2U2 0.9900
C4U C3U 1.472(9)
C4U H4U1 0.9800
C4U H4U2 0.9800
C4U H4U3 0.9800
C3U O1U 1.265(10)
C3U H3U1 0.9900
C3U H3U2 0.9900
C1U H1U1 0.9800
C1U H1U2 0.9800
C1U H1U3 0.9800
C2W O1W 1.393(11)
C2W C1W 1.462(13)
C2W H2W1 0.9900
C2W H2W2 0.9900
C4W C3W 1.593(13)
C4W H4W1 0.9800
C4W H4W2 0.9800
C4W H4W3 0.9800
C3W O1W 1.394(12)
C3W H3W1 0.9900
C3W H3W2 0.9900
C1W H1W1 0.9800
C1W H1W2 0.9800
C1W H1W3 0.9800
C1A C2A 1.537(9)
C1A H1A1 0.9900
C1A H1A2 0.9900
C1B C2A 1.504(7)
C1B H1B1 0.9900
C1B H1B2 0.9900
C2A H2A1 0.9800
C2A H2A2 0.9800
C2A H2A3 0.9800
C2A H2A4 1.18(7)
C2A H2A5 1.10(7)
C2A H2A6 1.07(8)
C137 C134 1.55(3)
C137 C434 1.63(4)
C137 H137 0.9800
C137 H138 0.9800
C137 H139 0.9800
C127 C424 1.36(4)
C127 C124 1.51(2)
C127 H127 0.9800
C127 H128 0.9800
C127 H129 0.9800
C117 C114 1.52(2)
C117 C414 1.72(3)
C117 H117 0.9800
C117 H118 0.9800
C117 H119 0.9800
C121 C122 1.383(12)
C121 C426 1.39(3)
C121 C126 1.396(19)
C121 P4 1.64(2)
C121 C422 1.66(2)
C121 P1 1.800(9)
C114 C415 1.31(3)
C114 C417 1.36(3)
C114 C113 1.388(13)
C114 C115 1.392(14)
C114 C413 1.66(3)
C115 C116 1.385(10)
C115 C416 1.51(3)
C115 C414 1.52(3)
C115 H115 0.9500
C111 C412 1.24(3)
C111 C112 1.403(10)
C111 C116 1.402(10)
C111 C416 1.45(3)
C111 P1 1.795(9)
C111 P4 1.913(19)
P1 C411 1.69(2)
P1 C431 1.74(2)
P1 C131 1.803(9)
P1 C421 1.98(2)
C122 C421 1.14(3)
C122 C123 1.40(2)
C122 C423 1.56(3)
C122 H122 0.9500
C126 C125 1.413(19)
C126 C421 1.48(3)
C126 C425 1.60(3)
C126 H126 0.9500
C124 C425 1.06(3)
C124 C125 1.377(13)
C124 C123 1.40(2)
C124 C423 1.58(4)
C124 C427 1.73(3)
C123 C422 1.24(3)
C123 C424 1.29(4)
C123 H123 0.9500
C136 C131 1.35(3)
C136 C135 1.39(3)
C136 C431 1.49(4)
C136 C435 1.53(4)
C136 H136 0.9500
C125 C426 1.24(3)
C125 C424 1.70(3)
C125 H125 0.9500
C133 C434 1.13(4)
C133 C132 1.36(3)
C133 C134 1.390(19)
C133 C432 1.55(3)
C133 H133 0.9500
C132 C433 1.25(4)
C132 C431 1.37(3)
C132 C131 1.39(3)
C132 H132 0.9500
C134 C435 1.22(5)
C134 C135 1.38(3)
C134 C437 1.46(4)
C134 C433 1.63(4)
C135 C436 1.30(4)
C135 C434 1.59(4)
C135 H135 0.9500
C131 C436 1.38(4)
C131 C432 1.46(3)
C131 P4 1.895(19)
C113 C414 1.12(3)
C113 C112 1.385(10)
C113 C412 1.62(3)
C113 H113 0.9500
C112 C413 1.15(3)
C112 C411 1.57(3)
C112 H112 0.9500
C116 C415 1.25(3)
C116 C411 1.38(3)
C116 H116 0.9500
C415 C414 1.383(17)
C415 C416 1.387(12)
C415 H415 0.9500
C427 C424 1.52(3)
C427 H427 0.9800
C427 H428 0.9800
C427 H429 0.9800
C421 C426 1.39(2)
C421 C422 1.395(14)
C421 P4 1.805(10)
C426 C425 1.36(2)
C426 H426 0.9500
C424 C425 1.373(16)
C424 C423 1.41(3)
C422 C423 1.36(3)
C422 H422 0.9500
C417 C414 1.51(2)
C417 H417 0.9800
C417 H418 0.9800
C417 H419 0.9800
C414 C413 1.375(15)
C412 C413 1.386(12)
C412 C411 1.389(11)
C412 H412 0.9500
C411 C416 1.397(11)
C411 P4 1.782(10)
C416 416 0.9500
P4 C431 1.807(11)
C431 C432 1.40(3)
C431 C436 1.47(4)
C432 C433 1.40(3)
C432 H432 0.9500
C437 C434 1.50(3)
C437 H437 0.9800
C437 H438 0.9800
C437 H439 0.9800
C435 C436 1.37(3)
C435 C434 1.42(3)
C435 H435 0.9500
C436 H436 0.9500
C423 H423 0.9500
C425 H425 0.9500
C434 C433 1.37(2)
C413 H413 0.9500
C433 H433 0.9500
O1S C3S 1.407(4)
O1S C2S 1.411(4)
C2S C1S 1.476(5)
C2S H2S1 0.9900
C2S H2S2 0.9900
C1S H1S1 0.9800
C1S H1S2 0.9800
C1S H1S3 0.9800
C3S C4S 1.512(5)
C3S H3S1 0.9900
C3S H3S2 0.9900
C4S H4S1 0.9800
C4S H4S2 0.9800
C4S H4S3 0.9800
C46B C45B 1.384(4)
C46B C41B 1.401(4)
C46B H46B 0.9500
C45B C44B 1.387(4)
C45B H45B 0.9500
C44B C43B 1.371(5)
C44B H44B 0.9500
C43B C42B 1.389(5)
C43B H43B 0.9500
C42B C41B 1.405(4)
C42B H42B 0.9500
O1T C3T 1.405(17)
O1T C2T 1.419(17)
C3T C4T 1.504(18)
C3T H3T1 0.9900
C3T H3T2 0.9900
C2T C1T 1.518(18)
C2T H2T1 0.9900
C2T H2T2 0.9900
C4T H4T1 0.9800
C4T H4T2 0.9800
C4T H4T3 0.9800
C1T H1T1 0.9800
C1T H1T2 0.9800
C1T H1T3 0.9800
C82B C81B 1.36(5)
C82B C83B 1.37(4)
C82B H82B 0.9500
C85B C84B 1.38(6)
C85B C86B 1.40(4)
C85B H85B 0.9500
C86B C81B 1.40(5)
C86B H86B 0.9500
C84B C83B 1.20(6)
C84B H84B 0.9500
C83B H83B 0.9500
